data_7118130
loop_
_publ_author_name
'Boer, Stephanie A.'
'Turner, David R.'

_publ_section_title
;
 Self-selecting homochiral quadruple-stranded helicates and control of
 supramolecular chirality.
;
_journal_issue 98
_journal_name_full 'Chemical communications (Cambridge, England)'
_journal_page_first 17375
_journal_page_last 17378
_journal_paper_doi 10.1039/c5cc07422c
_journal_volume 51
_journal_year 2015
_chemical_absolute_configuration syn
_chemical_formula_moiety
;
C112 H112 Cu4 N8 O44 S4, 2(C4 H9 N O)
;
_chemical_formula_sum 'C120 H130 Cu4 N10 O46 S4'
_chemical_formula_weight 2830.73
_space_group_crystal_system triclinic
_space_group_IT_number 1
_space_group_name_Hall 'P 1'
_space_group_name_H-M_alt 'P 1'
_symmetry_space_group_name_Hall 'P 1'
_symmetry_space_group_name_H-M 'P 1'
_atom_sites_solution_hydrogens mixed
_audit_creation_method SHELXL-2014/7
_audit_update_record
;
2015-09-03 deposited with the CCDC.
2015-09-25 downloaded from the CCDC.
;
_cell_angle_alpha 104.90(3)
_cell_angle_beta 114.87(3)
_cell_angle_gamma 91.30(3)
_cell_formula_units_Z 1
_cell_length_a 15.722(3)
_cell_length_b 15.738(3)
_cell_length_c 18.629(4)
_cell_measurement_reflns_used 9964
_cell_measurement_temperature 123(2)
_cell_measurement_theta_max 20.39
_cell_measurement_theta_min 2.30
_cell_volume 3996.1(19)
_computing_cell_refinement 'Bruker SAINT'
_computing_data_collection 'Bruker APEX2'
_computing_data_reduction 'Bruker SAINT'
_computing_structure_refinement 'SHELXL-2014/7 (Sheldrick, 2014)'
_computing_structure_solution 'SHELXS-2014/7 (Sheldrick, 2014)'
_diffrn_ambient_temperature 123(2)
_diffrn_measured_fraction_theta_full 0.999
_diffrn_measured_fraction_theta_max 0.990
_diffrn_measurement_device_type 'Bruker APEX-II CCD'
_diffrn_measurement_method '\f and \w scans'
_diffrn_radiation_type MoK\a
_diffrn_radiation_wavelength 0.71073
_diffrn_reflns_av_R_equivalents 0.0462
_diffrn_reflns_av_unetI/netI 0.0874
_diffrn_reflns_laue_measured_fraction_full 0.999
_diffrn_reflns_laue_measured_fraction_max 0.990
_diffrn_reflns_limit_h_max 19
_diffrn_reflns_limit_h_min -19
_diffrn_reflns_limit_k_max 19
_diffrn_reflns_limit_k_min -19
_diffrn_reflns_limit_l_max 22
_diffrn_reflns_limit_l_min -23
_diffrn_reflns_number 86851
_diffrn_reflns_point_group_measured_fraction_full 0.994
_diffrn_reflns_point_group_measured_fraction_max 0.981
_diffrn_reflns_theta_full 26.000
_diffrn_reflns_theta_max 26.319
_diffrn_reflns_theta_min 2.079
_diffrn_source 'sealed tube'
_exptl_absorpt_coefficient_mu 0.651
_exptl_absorpt_correction_T_max 0.7453
_exptl_absorpt_correction_T_min 0.7009
_exptl_absorpt_correction_type multi-scan
_exptl_absorpt_process_details 'SADABS (Sheldrick, 1997)'
_exptl_crystal_colour blue
_exptl_crystal_density_diffrn 1.176
_exptl_crystal_description block
_exptl_crystal_F_000 1468
_exptl_crystal_size_max 0.02
_exptl_crystal_size_mid 0.02
_exptl_crystal_size_min 0.01
_platon_squeeze_details
;
Void 2 is between cages; 1 is within the cage complex.
Overall e- count equates to 7 DMA, although concordant analysis could not be obtained.
;
_refine_diff_density_max 0.883
_refine_diff_density_min -0.612
_refine_diff_density_rms 0.083
_refine_ls_abs_structure_details
;
 Flack x determined using 6863 quotients [(I+)-(I-)]/[(I+)+(I-)]
 (Parsons, Flack and Wagner, Acta Cryst. B69 (2013) 249-259).
;
_refine_ls_abs_structure_Flack 0.016(5)
_refine_ls_extinction_method none
_refine_ls_goodness_of_fit_ref 1.012
_refine_ls_hydrogen_treatment constr
_refine_ls_matrix_type full
_refine_ls_number_parameters 1735
_refine_ls_number_reflns 31923
_refine_ls_number_restraints 310
_refine_ls_restrained_S_all 1.017
_refine_ls_R_factor_all 0.1296
_refine_ls_R_factor_gt 0.0716
_refine_ls_shift/su_max 0.002
_refine_ls_shift/su_mean 0.000
_refine_ls_structure_factor_coef Fsqd
_refine_ls_weighting_details 'w=1/[\s^2^(Fo^2^)+(0.1365P)^2^] where P=(Fo^2^+2Fc^2^)/3'
_refine_ls_weighting_scheme calc
_refine_ls_wR_factor_gt 0.1882
_refine_ls_wR_factor_ref 0.2291
_reflns_Friedel_coverage 0.981
_reflns_friedel_fraction_full 0.989
_reflns_friedel_fraction_max 0.972
_reflns_number_gt 18730
_reflns_number_total 31923
_reflns_threshold_expression 'I > 2\s(I)'
_cod_data_source_file c5cc07422c2.cif
_cod_data_source_block lleus_sq
_cod_depositor_comments
;
The following automatic conversions were performed:

'_exptl_absorpt_correction_type' value 'Multi-scan' changed to
'multi-scan' according to
/usr/data/users/saulius/crontab/automatic-downloads/current/RSC/lib/dictionaries/cif_core.dic
dictionary named 'cif_core.dic' version 2.4.2 from 2011-04-26.

Automatic conversion script
Id: cif_fix_values 4268 2015-11-12 08:31:59Z antanas 
;
_cod_original_cell_volume 3996.1(17)
_cod_database_code 7118130
_shelx_shelxl_version_number 2014/7
_shelx_space_group_comment
;
The symmetry employed for this shelxl refinement is uniquely defined
by the following loop, which should always be used as a source of
symmetry information in preference to the above space-group names.
They are only intended as comments.
;
_platon_squeeze_void_probe_radius 1.20

loop_
_space_group_symop_operation_xyz
'x, y, z'

loop_
_atom_site_label
_atom_site_type_symbol
_atom_site_fract_x
_atom_site_fract_y
_atom_site_fract_z
_atom_site_U_iso_or_equiv
_atom_site_adp_type
_atom_site_occupancy
_atom_site_site_symmetry_order
_atom_site_calc_flag
_atom_site_refinement_flags_posn
_atom_site_refinement_flags_adp
_atom_site_refinement_flags_occupancy
_atom_site_disorder_assembly
_atom_site_disorder_group
Cu1 Cu 0.88814(7) 1.07450(8) 0.57706(7) 0.0455(3) Uani 1 1 d . . . . .
Cu2 Cu 0.84489(7) 0.99668(7) 0.42016(6) 0.0374(3) Uani 1 1 d . . . . .
Cu3 Cu 0.71127(7) 0.76589(8) -0.00986(6) 0.0431(3) Uani 1 1 d . . . . .
Cu4 Cu 0.66358(9) 0.68091(9) -0.16614(7) 0.0515(4) Uani 1 1 d . . . . .
S1 S 0.3363(4) 0.6004(4) 0.1754(3) 0.123(2) Uani 1 1 d . . . . .
S2 S 1.0866(4) 0.5143(3) 0.3347(3) 0.1029(15) Uani 1 1 d . . . . .
S3 S 1.2115(2) 1.1504(3) 0.2267(2) 0.0911(13) Uani 1 1 d . . . . .
S4 S 0.4806(5) 1.2468(3) 0.0711(3) 0.149(3) Uani 1 1 d . U . . .
O1 O 0.7553(5) 1.0926(5) 0.5336(5) 0.0517(19) Uani 1 1 d . . . . .
O2 O 0.7173(5) 1.0118(5) 0.4028(5) 0.0502(19) Uani 1 1 d . . . . .
O3 O 0.4614(7) 1.0452(7) 0.2622(6) 0.086(3) Uani 1 1 d . . . . .
O4 O 0.5920(5) 0.8925(6) 0.4493(5) 0.065(2) Uani 1 1 d . . . . .
O5 O 0.3420(11) 0.5754(10) 0.2461(7) 0.153(6) Uani 1 1 d . . . . .
O6 O 0.2508(8) 0.5786(10) 0.1021(8) 0.151(6) Uani 1 1 d . . . . .
O7 O 0.7199(15) 0.4681(10) 0.1226(10) 0.153(7) Uani 1 1 d . U . . .
O8 O 0.4772(9) 0.5523(8) -0.0692(5) 0.120(4) Uani 1 1 d . . . . .
O9 O 0.6845(6) 0.6487(6) -0.0002(5) 0.057(2) Uani 1 1 d . . . . .
O10 O 0.6607(8) 0.5761(6) -0.1304(6) 0.078(3) Uani 1 1 d . . . . .
O11 O 0.8493(5) 0.9545(5) 0.5743(5) 0.0485(18) Uani 1 1 d . . . . .
O12 O 0.8285(5) 0.8870(5) 0.4455(5) 0.0499(19) Uani 1 1 d . . . . .
O13 O 0.9919(6) 0.7978(7) 0.5403(5) 0.076(2) Uani 1 1 d . . . . .
O14 O 0.6957(10) 0.6360(8) 0.3871(8) 0.114(4) Uani 1 1 d . . . . .
O15 O 1.1727(9) 0.5414(11) 0.4123(8) 0.134(5) Uani 1 1 d . . . . .
O16 O 1.0510(15) 0.4264(8) 0.2820(11) 0.181(8) Uani 1 1 d . . . . .
O17 O 0.8937(13) 0.5599(11) 0.0115(10) 0.146(6) Uani 1 1 d . . . . .
O18 O 1.1217(9) 0.7899(16) 0.1189(13) 0.201(9) Uani 1 1 d . U . . .
O19 O 0.8374(5) 0.7455(8) 0.0047(6) 0.075(3) Uani 1 1 d . . . . .
O20 O 0.8006(7) 0.6857(9) -0.1290(7) 0.098(4) Uani 1 1 d . . . . .
O21 O 1.0155(5) 1.0450(6) 0.5946(5) 0.060(2) Uani 1 1 d . . . . .
O22 O 0.9814(5) 0.9925(5) 0.4593(4) 0.0460(18) Uani 1 1 d . . . . .
O23 O 1.1295(7) 1.1510(7) 0.5002(5) 0.082(2) Uani 1 1 d . . . . .
O24 O 1.1936(8) 0.8740(9) 0.4540(8) 0.108(4) Uani 1 1 d . . . . .
O25 O 1.2395(7) 1.2445(8) 0.2785(6) 0.109(4) Uani 1 1 d . . . . .
O26 O 1.2577(7) 1.1021(12) 0.1812(6) 0.147(6) Uani 1 1 d . . . . .
O27 O 0.7380(6) 1.1295(6) -0.0202(6) 0.081(3) Uani 1 1 d . . . . .
O28 O 0.9084(5) 0.9130(5) -0.0650(5) 0.0608(19) Uani 1 1 d . . . . .
O29 O 0.7311(5) 0.8702(5) -0.0425(5) 0.0486(19) Uani 1 1 d . . . . .
O30 O 0.6739(5) 0.7984(5) -0.1773(5) 0.0488(18) Uani 1 1 d . . . . .
O31 O 0.9177(6) 1.1818(5) 0.5517(6) 0.062(2) Uani 1 1 d . . . . .
O32 O 0.8654(5) 1.1163(5) 0.4176(5) 0.051(2) Uani 1 1 d . . . . .
O33 O 0.7136(7) 1.2442(6) 0.4057(6) 0.079(3) Uani 1 1 d . . . . .
O34 O 0.9478(11) 1.2830(9) 0.3297(11) 0.137(5) Uani 1 1 d . . . . .
O35 O 0.4250(12) 1.2900(9) 0.1102(7) 0.164(7) Uani 1 1 d . U . . .
O36 O 0.4796(14) 1.2707(8) 0.0018(7) 0.174(7) Uani 1 1 d . U . . .
O37 O 0.4971(5) 0.9175(5) -0.1427(5) 0.0609(19) Uani 1 1 d . . . . .
O38 O 0.3476(8) 0.8058(9) -0.0163(7) 0.100(3) Uani 1 1 d . . . . .
O39 O 0.5791(4) 0.7769(5) -0.0477(4) 0.0407(17) Uani 1 1 d . . . . .
O40 O 0.5365(5) 0.6920(5) -0.1765(4) 0.0449(17) Uani 1 1 d . . . . .
O41 O 0.9348(6) 1.1389(7) 0.7063(5) 0.084(3) Uani 1 1 d . . . . .
H41A H 0.9821 1.1790 0.7326 0.126 Uiso 1 1 d R U . . .
H41B H 0.9038 1.1407 0.7338 0.126 Uiso 1 1 d R U . . .
O42 O 0.8106(7) 0.9406(8) 0.2953(5) 0.086(3) Uani 1 1 d . . . . .
H42A H 0.8420 0.9004 0.2857 0.130 Uiso 1 1 d R U . . .
H42B H 0.8109 0.9704 0.2639 0.130 Uiso 1 1 d R U . . .
O43 O 0.7519(10) 0.8282(10) 0.1159(6) 0.122(5) Uani 1 1 d . . . . .
H43A H 0.7797 0.8004 0.1500 0.183 Uiso 1 1 d R U . . .
H43B H 0.7102 0.8435 0.1315 0.183 Uiso 1 1 d R U . . .
O44 O 0.6131(8) 0.6077(6) -0.2914(6) 0.080(3) Uani 1 1 d . . . . .
H44A H 0.6282 0.5564 -0.2984 0.119 Uiso 1 1 d R U . . .
H44B H 0.5538 0.5948 -0.3153 0.119 Uiso 1 1 d R U . . .
N1 N 0.5357(6) 0.9900(8) 0.3737(5) 0.059(2) Uani 1 1 d . . . . .
N2 N 0.6107(16) 0.5021(8) 0.0119(8) 0.112(5) Uani 1 1 d . U . . .
N3 N 0.8409(9) 0.7305(7) 0.4793(6) 0.072(3) Uani 1 1 d . . . . .
N4 N 1.0065(11) 0.6895(16) 0.0470(10) 0.135(6) Uani 1 1 d . U . . .
N5 N 1.1637(7) 1.0119(8) 0.4944(6) 0.071(3) Uani 1 1 d . . . . .
N6 N 0.8044(5) 1.0109(6) -0.0628(5) 0.0440(19) Uani 1 1 d . . . . .
N7 N 0.8512(8) 1.2737(6) 0.3876(7) 0.072(3) Uani 1 1 d . . . . .
N8 N 0.4137(5) 0.8402(7) -0.0954(5) 0.054(2) Uani 1 1 d . . . . .
C1 C 0.6957(8) 1.0556(8) 0.4571(7) 0.053(3) Uani 1 1 d . . . . .
C2 C 0.5955(8) 1.0693(10) 0.4331(7) 0.065(3) Uani 1 1 d . . . . .
H2 H 0.5846 1.1161 0.4040 0.078 Uiso 1 1 calc R U . . .
C3 C 0.5696(9) 1.1029(13) 0.5055(8) 0.091(5) Uani 1 1 d . . . . .
H3A H 0.5775 1.0567 0.5343 0.109 Uiso 1 1 calc R U . . .
H3B H 0.6154 1.1564 0.5454 0.109 Uiso 1 1 calc R U . . .
C4 C 0.4711(9) 1.1257(11) 0.4824(10) 0.084(4) Uani 1 1 d . . . . .
H4 H 0.4258 1.0724 0.4394 0.100 Uiso 1 1 calc R U . . .
C5 C 0.4491(10) 1.1453(12) 0.5553(10) 0.097(5) Uani 1 1 d . . . . .
H5A H 0.4950 1.1952 0.5998 0.145 Uiso 1 1 calc R U . . .
H5B H 0.4531 1.0927 0.5748 0.145 Uiso 1 1 calc R U . . .
H5C H 0.3850 1.1608 0.5389 0.145 Uiso 1 1 calc R U . . .
C6 C 0.4594(10) 1.2029(11) 0.4422(11) 0.099(5) Uani 1 1 d . . . . .
H6A H 0.5129 1.2509 0.4773 0.149 Uiso 1 1 calc R U . . .
H6B H 0.4001 1.2257 0.4368 0.149 Uiso 1 1 calc R U . . .
H6C H 0.4577 1.1808 0.3874 0.149 Uiso 1 1 calc R U . . .
C7 C 0.4734(8) 0.9856(11) 0.2909(8) 0.077(4) Uani 1 1 d D . . . .
C8 C 0.5387(8) 0.9064(10) 0.3857(7) 0.066(3) Uani 1 1 d . . . . .
C9 C 0.4679(8) 0.8439(11) 0.3072(7) 0.070(4) Uani 1 1 d . . . . .
C10 C 0.4304(7) 0.8909(10) 0.2550(7) 0.074(4) Uani 1 1 d D . . . .
C11 C 0.3600(9) 0.8502(13) 0.1748(8) 0.093(4) Uani 1 1 d . U . . .
H11 H 0.3308 0.8847 0.1384 0.112 Uiso 1 1 calc R U . . .
C12 C 0.3330(13) 0.7579(17) 0.1488(11) 0.123(7) Uani 1 1 d . U . . .
H12 H 0.2900 0.7265 0.0934 0.148 Uiso 1 1 calc R U . . .
C13 C 0.3719(10) 0.7169(12) 0.2074(8) 0.094(4) Uani 1 1 d . U . . .
C14 C 0.4418(9) 0.7566(11) 0.2880(8) 0.085(4) Uani 1 1 d . . . . .
H14 H 0.4689 0.7238 0.3264 0.102 Uiso 1 1 calc R U . . .
C15 C 0.4245(13) 0.5641(11) 0.0788(9) 0.096(5) Uani 1 1 d . . . . .
H15 H 0.3741 0.5845 0.0400 0.115 Uiso 1 1 calc R U . . .
C16 C 0.4226(13) 0.5594(9) 0.1493(9) 0.097(5) Uani 1 1 d . U . . .
C17 C 0.4931(16) 0.5310(10) 0.2042(11) 0.107(5) Uani 1 1 d . U . . .
H17 H 0.4909 0.5298 0.2541 0.128 Uiso 1 1 calc R U . . .
C18 C 0.5728(17) 0.5017(10) 0.1900(10) 0.115(6) Uani 1 1 d . U . . .
H18 H 0.6234 0.4800 0.2272 0.138 Uiso 1 1 calc R U . . .
C19 C 0.5664(15) 0.5093(10) 0.1163(11) 0.108(6) Uani 1 1 d D U . . .
C20 C 0.5025(15) 0.5383(10) 0.0631(8) 0.096(6) Uani 1 1 d . . . . .
C21 C 0.5253(16) 0.5319(12) -0.0058(10) 0.106(6) Uani 1 1 d . . . . .
C22 C 0.6428(16) 0.4864(10) 0.0898(11) 0.099(6) Uani 1 1 d D U . . .
C23 C 0.660(2) 0.4938(10) -0.0377(13) 0.132(9) Uani 1 1 d . . . . .
H23 H 0.7264 0.4865 -0.0023 0.158 Uiso 1 1 calc R U . . .
C24 C 0.623(2) 0.4170(13) -0.1115(15) 0.182(10) Uani 1 1 d D U . . .
H24C H 0.6527 0.4220 -0.1483 0.218 Uiso 0.38(2) 1 calc R U P A 2
H24D H 0.5537 0.4121 -0.1426 0.218 Uiso 0.38(2) 1 calc R U P A 2
H24A H 0.5912 0.4391 -0.1601 0.218 Uiso 0.62(2) 1 calc R U P A 1
H24B H 0.5742 0.3793 -0.1088 0.218 Uiso 0.62(2) 1 calc R U P A 1
C25A C 0.651(4) 0.334(2) -0.078(3) 0.132(13) Uani 0.38(2) 1 d D U P A 2
H25A H 0.6439 0.3539 -0.0258 0.159 Uiso 0.38(2) 1 calc R U P A 2
C25B C 0.693(4) 0.357(3) -0.128(5) 0.30(2) Uani 0.62(2) 1 d D U P A 1
H25B H 0.7374 0.3542 -0.0718 0.357 Uiso 0.62(2) 1 calc R U P A 1
C26A C 0.758(4) 0.326(3) -0.043(5) 0.19(3) Uani 0.38(2) 1 d D U P A 2
H26A H 0.7955 0.3855 -0.0102 0.292 Uiso 0.38(2) 1 calc R U P A 2
H26B H 0.7727 0.2875 -0.0067 0.292 Uiso 0.38(2) 1 calc R U P A 2
H26C H 0.7750 0.3013 -0.0880 0.292 Uiso 0.38(2) 1 calc R U P A 2
C26B C 0.759(4) 0.373(3) -0.165(3) 0.26(2) Uani 0.62(2) 1 d D U P A 1
H26D H 0.7926 0.4344 -0.1389 0.393 Uiso 0.62(2) 1 calc R U P A 1
H26E H 0.8058 0.3318 -0.1563 0.393 Uiso 0.62(2) 1 calc R U P A 1
H26F H 0.7225 0.3639 -0.2249 0.393 Uiso 0.62(2) 1 calc R U P A 1
C27A C 0.559(4) 0.267(3) -0.133(3) 0.126(14) Uani 0.38(2) 1 d D U P A 2
H27A H 0.5042 0.2987 -0.1419 0.190 Uiso 0.38(2) 1 calc R U P A 2
H27B H 0.5586 0.2369 -0.1858 0.190 Uiso 0.38(2) 1 calc R U P A 2
H27C H 0.5562 0.2231 -0.1045 0.190 Uiso 0.38(2) 1 calc R U P A 2
C27B C 0.646(5) 0.2600(19) -0.174(5) 0.31(3) Uani 0.62(2) 1 d D U P A 1
H27D H 0.6017 0.2440 -0.1539 0.458 Uiso 0.62(2) 1 calc R U P A 1
H27E H 0.6115 0.2530 -0.2338 0.458 Uiso 0.62(2) 1 calc DR U P A 1
H27F H 0.6949 0.2209 -0.1651 0.458 Uiso 0.62(2) 1 calc R U P A 1
C28 C 0.6673(11) 0.5798(9) -0.0602(9) 0.071(4) Uani 1 1 d . . . . .
C29 C 0.8308(7) 0.8888(8) 0.5139(7) 0.046(3) Uani 1 1 d . . . . .
C30 C 0.8024(9) 0.7983(8) 0.5209(7) 0.061(3) Uani 1 1 d D . . . .
H30 H 0.7318 0.7841 0.4896 0.073 Uiso 1 1 calc R U . . .
C31 C 0.8283(10) 0.7964(10) 0.6084(7) 0.078(4) Uani 1 1 d D . . . .
H31A H 0.8981 0.8019 0.6387 0.094 Uiso 1 1 calc R U . . .
H31B H 0.8081 0.8485 0.6366 0.094 Uiso 1 1 calc R U . . .
C32 C 0.7839(10) 0.7130(9) 0.6129(9) 0.094(5) Uani 1 1 d D . . . .
H32 H 0.7937 0.6592 0.5765 0.113 Uiso 1 1 calc R U . . .
C33 C 0.8312(14) 0.7125(13) 0.7013(10) 0.127(7) Uani 1 1 d D . . . .
H33A H 0.8964 0.7434 0.7276 0.191 Uiso 1 1 calc R U . . .
H33B H 0.8320 0.6509 0.7035 0.191 Uiso 1 1 calc R U . . .
H33C H 0.7962 0.7427 0.7307 0.191 Uiso 1 1 calc R U . . .
C34 C 0.6798(11) 0.7168(12) 0.5855(12) 0.117(6) Uani 1 1 d D . . . .
H34A H 0.6708 0.7763 0.6114 0.176 Uiso 1 1 calc R U . . .
H34B H 0.6530 0.6727 0.6021 0.176 Uiso 1 1 calc R U . . .
H34C H 0.6476 0.7038 0.5251 0.176 Uiso 1 1 calc R U . . .
C35 C 0.7807(13) 0.6512(10) 0.4122(9) 0.078(4) Uani 1 1 d . . . . .
C36 C 0.9280(11) 0.7375(8) 0.4915(7) 0.073(3) Uani 1 1 d D . . . .
C37 C 1.0113(10) 0.6313(11) 0.4203(8) 0.084(4) Uani 1 1 d . . . . .
H37 H 1.0727 0.6654 0.4518 0.101 Uiso 1 1 calc R U . . .
C38 C 0.9331(9) 0.6548(7) 0.4309(7) 0.063(3) Uani 1 1 d D . . . .
C39 C 0.8460(10) 0.6082(10) 0.3896(10) 0.084(4) Uani 1 1 d . U . . .
C40 C 0.8310(15) 0.5263(11) 0.3294(13) 0.119(6) Uani 1 1 d . U . . .
H40 H 0.7709 0.4897 0.3000 0.142 Uiso 1 1 calc R U . . .
C41 C 0.9054(13) 0.5026(12) 0.3157(12) 0.096(4) Uani 1 1 d . U . . .
H41 H 0.8964 0.4488 0.2741 0.116 Uiso 1 1 calc R U . . .
C42 C 0.9900(12) 0.5500(9) 0.3569(8) 0.084(4) Uani 1 1 d . U . . .
C43 C 1.0189(11) 0.5586(10) 0.1920(9) 0.087(4) Uani 1 1 d . . . . .
H43 H 0.9710 0.5082 0.1682 0.104 Uiso 1 1 calc R U . . .
C44 C 1.0880(10) 0.5798(9) 0.2724(8) 0.077(4) Uani 1 1 d . . . . .
C45 C 1.1597(10) 0.6492(11) 0.3037(9) 0.084(4) Uani 1 1 d . . . . .
H45 H 1.2064 0.6608 0.3593 0.101 Uiso 1 1 calc R U . . .
C46 C 1.1676(12) 0.7040(16) 0.2576(14) 0.136(8) Uani 1 1 d . . . . .
H46 H 1.2175 0.7520 0.2790 0.163 Uiso 1 1 calc R U . . .
C47 C 1.0935(10) 0.6805(13) 0.1760(10) 0.090(5) Uani 1 1 d D U . . .
C48 C 1.0241(12) 0.6165(14) 0.1480(10) 0.102(6) Uani 1 1 d . . . . .
C49 C 0.967(2) 0.612(2) 0.0589(13) 0.143(11) Uani 1 1 d . . . . .
C50 C 1.0766(14) 0.726(2) 0.1107(15) 0.141(8) Uani 1 1 d D U . . .
C51 C 0.9607(11) 0.7100(18) -0.0292(11) 0.143(8) Uani 1 1 d D U . . .
H51 H 0.9839 0.7752 -0.0103 0.171 Uiso 1 1 calc R U . . .
C52 C 0.9989(12) 0.6790(17) -0.0894(12) 0.141(7) Uani 1 1 d D U . . .
H52A H 1.0189 0.7320 -0.1011 0.169 Uiso 0.20(2) 1 calc R U P B 1
H52B H 0.9461 0.6421 -0.1415 0.169 Uiso 0.20(2) 1 calc R U P B 1
H52C H 0.9568 0.6913 -0.1415 0.169 Uiso 0.80(2) 1 calc R U P B 2
H52D H 0.9961 0.6137 -0.1015 0.169 Uiso 0.80(2) 1 calc R U P B 2
C52A C 1.080(3) 0.627(4) -0.069(5) 0.116(16) Uani 0.20(2) 1 d D U P B 1
H52E H 1.0956 0.6298 -0.0105 0.140 Uiso 0.20(2) 1 calc R U P B 1
C52B C 1.1020(14) 0.720(2) -0.0635(15) 0.140(9) Uani 0.80(2) 1 d D U P B 2
H52F H 1.1407 0.7139 -0.0072 0.168 Uiso 0.80(2) 1 calc R U P B 2
C53A C 1.053(6) 0.530(4) -0.111(8) 0.18(2) Uani 0.20(2) 1 d D U P B 1
H53A H 1.1098 0.5011 -0.0942 0.269 Uiso 0.20(2) 1 calc R U P B 1
H53B H 1.0080 0.5058 -0.0948 0.269 Uiso 0.20(2) 1 calc R U P B 1
H53C H 1.0236 0.5194 -0.1709 0.269 Uiso 0.20(2) 1 calc R U P B 1
C53B C 1.129(2) 0.816(2) -0.058(2) 0.176(12) Uani 0.80(2) 1 d D U P B 2
H53D H 1.1115 0.8559 -0.0176 0.264 Uiso 0.80(2) 1 calc R U P B 2
H53E H 1.1971 0.8282 -0.0393 0.264 Uiso 0.80(2) 1 calc R U P B 2
H53F H 1.0946 0.8253 -0.1120 0.264 Uiso 0.80(2) 1 calc R U P B 2
C54A C 1.169(3) 0.676(5) -0.059(2) 0.095(17) Uani 0.20(2) 1 d D U P B 1
H54A H 1.1627 0.6767 -0.1132 0.142 Uiso 0.20(2) 1 calc R U P B 1
H54B H 1.2225 0.6462 -0.0330 0.142 Uiso 0.20(2) 1 calc R U P B 1
H54C H 1.1793 0.7372 -0.0237 0.142 Uiso 0.20(2) 1 calc DR U P B 1
C54B C 1.1222(17) 0.651(2) -0.1200(19) 0.179(13) Uani 0.80(2) 1 d D U P B 2
H54D H 1.1018 0.5927 -0.1181 0.268 Uiso 0.80(2) 1 calc R U P B 2
H54E H 1.0880 0.6554 -0.1763 0.268 Uiso 0.80(2) 1 calc R U P B 2
H54F H 1.1905 0.6584 -0.1037 0.268 Uiso 0.80(2) 1 calc R U P B 2
C55 C 0.8558(9) 0.7112(12) -0.0557(10) 0.084(5) Uani 1 1 d . . . . .
C56 C 1.0333(7) 1.0149(7) 0.5350(8) 0.048(3) Uani 1 1 d . . . . .
C57 C 1.1372(7) 1.0008(9) 0.5592(7) 0.057(3) Uani 1 1 d D . . . .
H57 H 1.1397 0.9371 0.5583 0.068 Uiso 1 1 calc R U . . .
C58 C 1.2054(8) 1.0556(13) 0.6454(9) 0.094(5) Uani 1 1 d D U . . .
H58A H 1.1807 1.0477 0.6846 0.112 Uiso 1 1 calc R U . . .
H58B H 1.2086 1.1192 0.6477 0.112 Uiso 1 1 calc R U . . .
C59 C 1.3063(11) 1.0309(17) 0.6737(13) 0.154(9) Uani 1 1 d D U . . .
H59 H 1.3272 1.0367 0.6311 0.184 Uiso 1 1 calc R U . . .
C60 C 1.3683(17) 1.107(2) 0.7538(18) 0.28(2) Uani 1 1 d D U . . .
H60A H 1.3572 1.1648 0.7430 0.418 Uiso 1 1 calc R U . . .
H60B H 1.3513 1.1038 0.7980 0.418 Uiso 1 1 calc R U . . .
H60C H 1.4354 1.1014 0.7709 0.418 Uiso 1 1 calc R U . . .
C61 C 1.3130(17) 0.939(2) 0.6773(16) 0.188(12) Uani 1 1 d D U . . .
H61A H 1.3792 0.9285 0.6957 0.283 Uiso 1 1 calc R U . . .
H61B H 1.2902 0.9285 0.7164 0.283 Uiso 1 1 calc R U . . .
H61C H 1.2741 0.8973 0.6222 0.283 Uiso 1 1 calc R U . . .
C62 C 1.1902(9) 0.9463(12) 0.4471(11) 0.079(4) Uani 1 1 d . . . . .
C63 C 1.1524(7) 1.0870(8) 0.4698(7) 0.058(3) Uani 1 1 d . . . . .
C64 C 1.1778(7) 1.0695(8) 0.4005(7) 0.058(3) Uani 1 1 d . . . . .
C65 C 1.2009(8) 0.9868(10) 0.3881(9) 0.077(4) Uani 1 1 d . . . . .
C66 C 1.2274(11) 0.9524(12) 0.3264(12) 0.103(5) Uani 1 1 d . . . . .
H66 H 1.2422 0.8936 0.3169 0.124 Uiso 1 1 calc R U . . .
C67 C 1.2327(10) 1.0051(12) 0.2770(11) 0.092(5) Uani 1 1 d . . . . .
H67 H 1.2521 0.9836 0.2346 0.111 Uiso 1 1 calc R U . . .
C68 C 1.2092(9) 1.0859(13) 0.2927(8) 0.095(5) Uani 1 1 d . . . . .
C69 C 1.1784(9) 1.1199(11) 0.3521(8) 0.082(4) Uani 1 1 d . . . . .
H69 H 1.1584 1.1767 0.3587 0.098 Uiso 1 1 calc R U . . .
C70 C 1.0494(7) 1.0621(9) 0.0923(7) 0.061(3) Uani 1 1 d . . . . .
H70 H 1.0860 1.0163 0.0850 0.074 Uiso 1 1 calc R U . . .
C71 C 1.0894(8) 1.1399(10) 0.1567(8) 0.076(4) Uani 1 1 d . . . . .
C72 C 1.0407(10) 1.2063(11) 0.1686(11) 0.109(6) Uani 1 1 d . . . . .
H72 H 1.0712 1.2588 0.2136 0.131 Uiso 1 1 calc R U . . .
C73 C 0.9455(10) 1.1984(11) 0.1152(10) 0.100(5) Uani 1 1 d . . . . .
H73 H 0.9101 1.2454 0.1222 0.120 Uiso 1 1 calc R U . . .
C74 C 0.9036(9) 1.1205(9) 0.0518(9) 0.072(4) Uani 1 1 d . . . . .
C75 C 0.9539(7) 1.0533(7) 0.0386(6) 0.052(3) Uani 1 1 d . . . . .
C76 C 0.8916(7) 0.9833(7) -0.0331(6) 0.047(2) Uani 1 1 d . . . . .
C77 C 0.8049(9) 1.0931(9) -0.0142(9) 0.064(3) Uani 1 1 d . . . . .
C78 C 0.7183(7) 0.9540(7) -0.1324(6) 0.049(3) Uani 1 1 d D . . . .
H78 H 0.6629 0.9836 -0.1319 0.059 Uiso 1 1 calc R U . . .
C79 C 0.7197(9) 0.9499(8) -0.2117(7) 0.064(3) Uani 1 1 d D . . . .
H79A H 0.7795 0.9292 -0.2094 0.077 Uiso 1 1 calc R U . . .
H79B H 0.6672 0.9036 -0.2556 0.077 Uiso 1 1 calc R U . . .
C80 C 0.7118(9) 1.0310(8) -0.2379(7) 0.063(3) Uani 1 1 d D . . . .
H80 H 0.7620 1.0787 -0.1914 0.075 Uiso 1 1 calc R U . . .
C81 C 0.6184(11) 1.0629(12) -0.2535(10) 0.113(6) Uani 1 1 d D . . . .
H81A H 0.6169 1.1170 -0.2707 0.170 Uiso 1 1 calc R U . . .
H81B H 0.5671 1.0167 -0.2974 0.170 Uiso 1 1 calc R U . . .
H81C H 0.6101 1.0761 -0.2027 0.170 Uiso 1 1 calc R U . . .
C82 C 0.7297(10) 1.0207(10) -0.3134(8) 0.078(4) Uani 1 1 d D . . . .
H82A H 0.7920 1.0021 -0.3023 0.117 Uiso 1 1 calc R U . . .
H82B H 0.7283 1.0777 -0.3257 0.117 Uiso 1 1 calc R U . . .
H82C H 0.6805 0.9757 -0.3608 0.117 Uiso 1 1 calc R U . . .
C83 C 0.7085(8) 0.8669(8) -0.1148(7) 0.048(3) Uani 1 1 d . . . . .
C84 C 0.8962(9) 1.1796(9) 0.4770(10) 0.060(3) Uani 1 1 d . . . . .
C85 C 0.9184(11) 1.2706(9) 0.4675(10) 0.078(4) Uani 1 1 d . . . . .
H85 H 0.9825 1.2741 0.4685 0.094 Uiso 1 1 calc R U . . .
C86 C 0.9203(11) 1.3522(8) 0.5344(11) 0.087(5) Uani 1 1 d D . . . .
H86A H 0.8559 1.3535 0.5313 0.104 Uiso 1 1 calc R U . . .
H86B H 0.9632 1.3470 0.5896 0.104 Uiso 1 1 calc R U . . .
C87 C 0.9529(12) 1.4377(9) 0.5257(12) 0.105(5) Uani 1 1 d D U . . .
H87 H 0.9070 1.4428 0.4707 0.125 Uiso 1 1 calc R U . . .
C88 C 0.9500(14) 1.5156(10) 0.5919(15) 0.138(7) Uani 1 1 d . U . . .
H88A H 0.9713 1.5712 0.5859 0.207 Uiso 1 1 calc R U . . .
H88B H 0.8849 1.5153 0.5858 0.207 Uiso 1 1 calc R U . . .
H88C H 0.9918 1.5105 0.6467 0.207 Uiso 1 1 calc R U . . .
C89 C 1.0512(11) 1.4442(10) 0.5291(11) 0.102(5) Uani 1 1 d . U . . .
H89A H 1.0734 1.5058 0.5364 0.154 Uiso 1 1 calc R U . . .
H89B H 1.0485 1.4058 0.4774 0.154 Uiso 1 1 calc R U . . .
H89C H 1.0950 1.4250 0.5757 0.154 Uiso 1 1 calc R U . . .
C90 C 0.8659(15) 1.2808(10) 0.3226(13) 0.098(5) Uani 1 1 d . U . . .
C91 C 0.7536(10) 1.2593(7) 0.3650(8) 0.075(4) Uani 1 1 d D . . . .
C92 C 0.7071(13) 1.2578(8) 0.2749(8) 0.085(4) Uani 1 1 d D . . . .
C93 C 0.7760(13) 1.2710(8) 0.2514(10) 0.088(4) Uani 1 1 d D U . . .
C94 C 0.7542(16) 1.2749(12) 0.1726(12) 0.124(6) Uani 1 1 d D U . . .
H94 H 0.8023 1.2816 0.1555 0.149 Uiso 1 1 calc R U . . .
C95 C 0.6622(19) 1.2687(12) 0.1210(14) 0.126(6) Uani 1 1 d D U . . .
H95 H 0.6458 1.2739 0.0673 0.152 Uiso 1 1 calc R U . . .
C96 C 0.5910(17) 1.2552(12) 0.1426(10) 0.112(5) Uani 1 1 d . U . . .
C97 C 0.6116(15) 1.2499(10) 0.2209(9) 0.103(6) Uani 1 1 d . . . . .
H97 H 0.5630 1.2412 0.2371 0.124 Uiso 1 1 calc R U . . .
C98 C 0.4702(12) 1.0787(10) -0.0220(8) 0.088(4) Uani 1 1 d . U . . .
H98 H 0.5021 1.1018 -0.0479 0.105 Uiso 1 1 calc R U . . .
C99 C 0.4487(14) 1.1354(11) 0.0389(9) 0.118(6) Uani 1 1 d D U . . .
C100 C 0.3970(18) 1.0980(16) 0.0733(11) 0.158(11) Uani 1 1 d D U . . .
H100 H 0.3833 1.1369 0.1141 0.190 Uiso 1 1 calc R U . . .
C101 C 0.3669(16) 1.0112(14) 0.0511(12) 0.126(7) Uani 1 1 d . . . . .
H101 H 0.3285 0.9879 0.0717 0.151 Uiso 1 1 calc R U . . .
C102 C 0.3949(11) 0.9574(12) -0.0035(9) 0.090(5) Uani 1 1 d . . . . .
C103 C 0.4438(9) 0.9915(10) -0.0413(7) 0.078(4) Uani 1 1 d . . . . .
C104 C 0.4565(8) 0.9137(8) -0.1011(7) 0.059(3) Uani 1 1 d . . . . .
C105 C 0.3811(10) 0.8589(13) -0.0377(9) 0.086(5) Uani 1 1 d . . . . .
C106 C 0.4166(8) 0.7515(9) -0.1421(8) 0.058(3) Uani 1 1 d . . . . .
H106 H 0.3925 0.7087 -0.1210 0.070 Uiso 1 1 calc R U . . .
C107 C 0.3515(9) 0.7298(11) -0.2333(9) 0.091(5) Uani 1 1 d D U . . .
H10A H 0.3761 0.6833 -0.2632 0.110 Uiso 1 1 calc R U . . .
H10B H 0.3564 0.7836 -0.2504 0.110 Uiso 1 1 calc R U . . .
C110 C 0.180(4) 0.755(5) -0.308(6) 0.11(2) Uani 0.18(4) 1 d D U P C 2
H11A H 0.2177 0.8091 -0.3019 0.160 Uiso 0.18(4) 1 calc R U P C 2
H11B H 0.1454 0.7219 -0.3670 0.160 Uiso 0.18(4) 1 calc R U P C 2
H11C H 0.1355 0.7701 -0.2847 0.160 Uiso 0.18(4) 1 calc R U P C 2
C111 C 0.2454(13) 0.6979(17) -0.2636(14) 0.160(8) Uani 1 1 d D U . . .
H11D H 0.2470 0.7311 -0.2094 0.192 Uiso 0.18(4) 1 calc R U P C 2
H111 H 0.2179 0.7422 -0.2337 0.192 Uiso 0.82(4) 1 calc R U P C 1
C112 C 0.2355(17) 0.6075(17) -0.2485(16) 0.180(10) Uani 1 1 d D U . . .
H11E H 0.2984 0.5950 -0.2148 0.269 Uiso 1 1 calc R U . . .
H11F H 0.1960 0.6090 -0.2193 0.269 Uiso 1 1 calc R U . . .
H11G H 0.2059 0.5608 -0.3016 0.269 Uiso 1 1 calc R U . . .
C113 C 0.201(2) 0.692(3) -0.3556(16) 0.182(16) Uani 0.82(4) 1 d D U P C 1
H11H H 0.2087 0.7509 -0.3618 0.272 Uiso 0.82(4) 1 calc R U P C 1
H11I H 0.2314 0.6514 -0.3833 0.272 Uiso 0.82(4) 1 calc R U P C 1
H11J H 0.1328 0.6689 -0.3805 0.272 Uiso 0.82(4) 1 calc R U P C 1
C114 C 0.5183(8) 0.7390(8) -0.1225(7) 0.051(3) Uani 1 1 d . . . . .
O47 O 0.6181(10) 0.4157(8) 0.3360(8) 0.124(4) Uani 1 1 d . U . . .
N11 N 0.5137(18) 0.4204(14) 0.3886(16) 0.186(8) Uani 1 1 d D U . . .
C123 C 0.6863(15) 0.4696(14) 0.4790(12) 0.155(8) Uani 1 1 d D U . . .
H12A H 0.6644 0.4798 0.5222 0.233 Uiso 1 1 calc R U . . .
H12B H 0.7320 0.4275 0.4878 0.233 Uiso 1 1 calc R U . . .
H12C H 0.7168 0.5260 0.4816 0.233 Uiso 1 1 calc R U . . .
C124 C 0.6063(14) 0.4334(12) 0.3988(12) 0.109(5) Uani 1 1 d D U . . .
C125 C 0.490(2) 0.4398(14) 0.457(2) 0.281(18) Uani 1 1 d D U . . .
H12D H 0.4216 0.4260 0.4368 0.422 Uiso 1 1 calc R U . . .
H12E H 0.5222 0.4035 0.4938 0.422 Uiso 1 1 calc R U . . .
H12F H 0.5112 0.5029 0.4886 0.422 Uiso 1 1 calc R U . . .
C126 C 0.4358(16) 0.3789(17) 0.3093(19) 0.208(11) Uani 1 1 d D U . . .
H12G H 0.3769 0.3761 0.3154 0.313 Uiso 1 1 calc R U . . .
H12H H 0.4311 0.4137 0.2714 0.313 Uiso 1 1 calc R U . . .
H12I H 0.4460 0.3186 0.2870 0.313 Uiso 1 1 calc R U . . .
O46 O 0.3655(9) 0.7838(9) 0.4098(8) 0.111(4) Uani 1 1 d . . . . .
N10 N 0.4236(10) 0.7461(9) 0.5253(10) 0.109(5) Uani 1 1 d D . . . .
C119 C 0.4285(11) 0.9001(13) 0.5295(12) 0.121(6) Uani 1 1 d D . . . .
H11K H 0.4616 0.9082 0.5892 0.181 Uiso 1 1 calc R U . . .
H11L H 0.4691 0.9301 0.5126 0.181 Uiso 1 1 calc R U . . .
H11M H 0.3695 0.9257 0.5167 0.181 Uiso 1 1 calc R U . . .
C120 C 0.4062(11) 0.8028(10) 0.4838(11) 0.084(4) Uani 1 1 d D . . . .
C121 C 0.4648(11) 0.7659(11) 0.6156(12) 0.110(6) Uani 1 1 d D . . . .
H12J H 0.4701 0.7101 0.6303 0.165 Uiso 1 1 calc R U . . .
H12K H 0.5279 0.8009 0.6406 0.165 Uiso 1 1 calc R U . . .
H12L H 0.4240 0.7997 0.6361 0.165 Uiso 1 1 calc R U . . .
C122 C 0.3982(12) 0.6548(11) 0.4755(14) 0.132(7) Uani 1 1 d D . . . .
H12M H 0.3439 0.6273 0.4788 0.197 Uiso 1 1 calc R U . . .
H12N H 0.4521 0.6229 0.4958 0.197 Uiso 1 1 calc R U . . .
H12O H 0.3813 0.6518 0.4178 0.197 Uiso 1 1 calc R U . . .

loop_
_atom_site_aniso_label
_atom_site_aniso_U_11
_atom_site_aniso_U_22
_atom_site_aniso_U_33
_atom_site_aniso_U_23
_atom_site_aniso_U_13
_atom_site_aniso_U_12
Cu1 0.0389(7) 0.0568(9) 0.0317(7) 0.0092(6) 0.0098(6) 0.0013(6)
Cu2 0.0348(6) 0.0437(7) 0.0299(6) 0.0117(5) 0.0104(5) 0.0032(5)
Cu3 0.0359(7) 0.0653(9) 0.0333(7) 0.0229(6) 0.0153(6) 0.0083(6)
Cu4 0.0623(9) 0.0654(9) 0.0414(8) 0.0244(7) 0.0309(7) 0.0205(7)
S1 0.104(3) 0.154(5) 0.090(3) 0.007(3) 0.044(3) -0.068(3)
S2 0.129(4) 0.105(4) 0.123(4) 0.065(3) 0.081(3) 0.056(3)
S3 0.0490(18) 0.154(4) 0.060(2) 0.028(2) 0.0187(17) -0.018(2)
S4 0.258(7) 0.095(3) 0.058(2) 0.030(2) 0.028(3) 0.097(4)
O1 0.038(4) 0.071(5) 0.043(4) 0.015(4) 0.015(3) 0.009(3)
O2 0.039(4) 0.065(5) 0.041(4) 0.015(4) 0.013(4) 0.011(4)
O3 0.079(6) 0.111(8) 0.065(6) 0.045(6) 0.018(5) 0.041(6)
O4 0.055(4) 0.090(6) 0.048(4) 0.031(4) 0.014(4) 0.000(4)
O5 0.174(12) 0.177(12) 0.102(8) 0.007(8) 0.082(9) -0.100(10)
O6 0.092(8) 0.191(13) 0.105(8) -0.014(8) 0.023(7) -0.089(9)
O7 0.27(2) 0.125(11) 0.149(13) 0.091(10) 0.142(15) 0.103(13)
O8 0.141(10) 0.151(10) 0.039(5) 0.027(6) 0.018(6) -0.055(8)
O9 0.076(5) 0.061(5) 0.066(5) 0.040(4) 0.048(5) 0.030(4)
O10 0.131(8) 0.080(6) 0.069(6) 0.045(5) 0.071(6) 0.051(6)
O11 0.054(4) 0.046(4) 0.049(4) 0.016(4) 0.025(4) -0.001(3)
O12 0.061(5) 0.051(5) 0.045(4) 0.014(4) 0.030(4) 0.000(4)
O13 0.067(5) 0.109(7) 0.058(5) 0.033(5) 0.029(5) 0.024(5)
O14 0.110(9) 0.089(8) 0.135(10) 0.022(7) 0.054(8) -0.026(7)
O15 0.097(8) 0.218(15) 0.106(8) 0.101(10) 0.031(7) 0.063(9)
O16 0.38(2) 0.059(7) 0.228(16) 0.024(8) 0.254(18) 0.037(10)
O17 0.157(14) 0.167(15) 0.106(11) 0.036(10) 0.049(10) 0.102(12)
O18 0.068(8) 0.37(2) 0.271(19) 0.271(19) 0.070(9) 0.064(10)
O19 0.037(4) 0.150(9) 0.072(6) 0.069(6) 0.032(4) 0.028(5)
O20 0.079(6) 0.193(12) 0.093(7) 0.103(8) 0.067(6) 0.080(7)
O21 0.042(4) 0.098(7) 0.044(4) 0.032(4) 0.015(4) 0.013(4)
O22 0.037(4) 0.054(5) 0.033(4) 0.011(3) 0.004(3) 0.002(3)
O23 0.084(6) 0.088(7) 0.063(5) 0.026(5) 0.022(5) 0.000(5)
O24 0.103(8) 0.117(10) 0.139(10) 0.055(8) 0.073(8) 0.050(7)
O25 0.084(7) 0.117(9) 0.078(6) 0.005(6) 0.009(5) -0.044(6)
O26 0.070(6) 0.309(19) 0.063(6) 0.061(9) 0.027(5) 0.038(9)
O27 0.059(5) 0.074(6) 0.098(7) 0.014(5) 0.030(5) 0.023(4)
O28 0.052(4) 0.075(5) 0.058(4) 0.023(4) 0.024(4) 0.019(4)
O29 0.038(4) 0.065(5) 0.045(4) 0.025(4) 0.016(3) -0.004(3)
O30 0.045(4) 0.060(5) 0.048(4) 0.021(4) 0.024(3) 0.003(3)
O31 0.061(5) 0.042(5) 0.071(6) 0.005(4) 0.023(4) -0.002(4)
O32 0.054(5) 0.049(5) 0.044(4) 0.010(4) 0.017(4) 0.006(4)
O33 0.106(7) 0.074(6) 0.068(5) 0.028(5) 0.043(6) 0.027(5)
O34 0.151(12) 0.112(10) 0.209(16) 0.064(10) 0.125(12) 0.022(8)
O35 0.250(17) 0.127(10) 0.087(8) 0.022(7) 0.049(9) 0.143(12)
O36 0.30(2) 0.085(8) 0.073(7) 0.017(6) 0.024(10) 0.050(10)
O37 0.047(4) 0.076(5) 0.054(4) 0.022(4) 0.015(4) 0.017(4)
O38 0.093(7) 0.151(10) 0.104(8) 0.066(7) 0.071(7) 0.035(7)
O39 0.030(3) 0.054(4) 0.042(4) 0.018(3) 0.017(3) 0.003(3)
O40 0.043(4) 0.052(4) 0.032(4) 0.005(3) 0.014(3) 0.000(3)
O41 0.063(6) 0.114(8) 0.045(5) 0.001(5) 0.010(4) -0.024(5)
O42 0.096(7) 0.113(9) 0.040(5) 0.009(5) 0.029(5) 0.003(6)
O43 0.142(11) 0.170(13) 0.033(5) 0.016(6) 0.028(6) -0.015(9)
O44 0.149(9) 0.049(5) 0.064(6) 0.010(4) 0.072(6) 0.019(5)
N1 0.032(4) 0.105(8) 0.034(4) 0.021(5) 0.007(4) 0.012(5)
N2 0.241(19) 0.054(7) 0.075(8) 0.031(6) 0.094(11) 0.022(9)
N3 0.097(9) 0.074(7) 0.062(6) 0.039(6) 0.040(6) 0.004(6)
N4 0.078(8) 0.30(2) 0.118(11) 0.141(12) 0.076(8) 0.110(10)
N5 0.046(5) 0.089(8) 0.070(6) 0.016(6) 0.021(5) 0.009(5)
N6 0.037(4) 0.057(5) 0.046(4) 0.018(4) 0.024(4) 0.010(4)
N7 0.093(8) 0.038(5) 0.095(8) 0.026(5) 0.048(7) 0.017(5)
N8 0.029(4) 0.081(7) 0.049(5) 0.023(5) 0.011(4) 0.011(4)
C1 0.047(6) 0.068(8) 0.045(7) 0.020(6) 0.018(6) 0.007(6)
C2 0.052(7) 0.110(10) 0.053(7) 0.047(7) 0.027(6) 0.023(7)
C3 0.058(7) 0.182(16) 0.058(8) 0.043(9) 0.042(7) 0.054(9)
C4 0.063(8) 0.122(12) 0.085(9) 0.039(9) 0.044(7) 0.042(8)
C5 0.067(9) 0.132(14) 0.101(11) 0.020(10) 0.052(9) 0.037(8)
C6 0.077(9) 0.111(12) 0.132(13) 0.072(11) 0.044(9) 0.052(9)
C7 0.031(6) 0.118(13) 0.048(7) 0.005(8) -0.003(5) 0.010(7)
C8 0.046(6) 0.107(10) 0.052(7) 0.031(7) 0.025(6) 0.003(6)
C9 0.044(6) 0.132(12) 0.044(6) 0.025(7) 0.029(5) -0.001(7)
C10 0.026(5) 0.142(13) 0.052(7) 0.028(8) 0.014(5) 0.013(7)
C11 0.057(8) 0.156(13) 0.058(8) 0.037(9) 0.014(6) 0.014(8)
C12 0.085(11) 0.186(16) 0.061(10) 0.014(10) 0.012(8) -0.036(12)
C13 0.071(8) 0.148(12) 0.049(7) 0.011(8) 0.026(7) -0.027(8)
C14 0.065(8) 0.126(13) 0.062(8) 0.016(8) 0.036(7) -0.032(8)
C15 0.113(12) 0.109(12) 0.055(8) 0.027(8) 0.028(8) -0.027(9)
C16 0.130(12) 0.059(8) 0.068(9) 0.001(6) 0.027(8) -0.048(7)
C17 0.178(16) 0.062(9) 0.075(10) 0.008(8) 0.059(10) -0.003(10)
C18 0.226(18) 0.070(9) 0.089(10) 0.035(8) 0.099(13) 0.033(11)
C19 0.183(18) 0.067(9) 0.082(10) 0.008(8) 0.076(12) -0.033(10)
C20 0.157(16) 0.070(9) 0.036(7) 0.004(6) 0.029(9) -0.052(9)
C21 0.146(16) 0.086(12) 0.070(10) 0.036(9) 0.030(11) -0.046(11)
C22 0.194(19) 0.050(8) 0.083(10) 0.039(7) 0.078(13) 0.032(10)
C23 0.31(3) 0.049(9) 0.132(15) 0.052(10) 0.166(19) 0.074(13)
C24 0.38(3) 0.072(11) 0.153(18) 0.050(12) 0.17(2) 0.053(14)
C25A 0.26(3) 0.079(17) 0.10(2) 0.026(15) 0.12(2) 0.042(17)
C25B 0.43(4) 0.21(3) 0.25(5) -0.01(3) 0.18(4) 0.11(3)
C26A 0.26(3) 0.04(2) 0.27(6) 0.04(3) 0.12(2) 0.04(2)
C26B 0.34(4) 0.27(4) 0.13(3) 0.00(3) 0.08(3) 0.10(3)
C27A 0.22(3) 0.091(18) 0.12(2) 0.035(15) 0.125(19) 0.054(15)
C27B 0.38(6) 0.20(3) 0.27(6) -0.01(3) 0.12(5) 0.11(3)
C28 0.114(11) 0.069(9) 0.067(9) 0.035(8) 0.063(9) 0.051(8)
C29 0.043(6) 0.051(7) 0.045(7) 0.018(6) 0.019(5) 0.006(5)
C30 0.077(8) 0.054(7) 0.066(8) 0.023(6) 0.042(7) 0.006(6)
C31 0.074(9) 0.111(12) 0.074(9) 0.060(9) 0.036(8) 0.016(8)
C32 0.144(15) 0.086(10) 0.123(13) 0.060(9) 0.107(12) 0.040(10)
C33 0.20(2) 0.118(14) 0.143(16) 0.083(13) 0.124(17) 0.058(14)
C34 0.159(17) 0.100(12) 0.168(17) 0.069(12) 0.124(15) 0.032(11)
C35 0.093(11) 0.068(9) 0.072(9) 0.035(7) 0.028(9) -0.010(9)
C36 0.081(10) 0.077(9) 0.050(7) 0.024(7) 0.015(7) 0.001(7)
C37 0.081(9) 0.123(12) 0.051(7) 0.052(8) 0.015(6) 0.022(8)
C38 0.082(9) 0.065(7) 0.058(7) 0.037(6) 0.033(6) 0.035(7)
C39 0.061(8) 0.076(9) 0.108(11) 0.046(7) 0.019(8) 0.001(7)
C40 0.128(13) 0.066(9) 0.150(16) 0.025(9) 0.056(13) -0.008(9)
C41 0.099(10) 0.085(11) 0.106(12) 0.046(9) 0.035(9) 0.019(8)
C42 0.132(10) 0.055(8) 0.053(7) 0.020(6) 0.026(8) 0.011(7)
C43 0.102(11) 0.089(10) 0.079(10) 0.036(8) 0.043(9) 0.027(8)
C44 0.086(9) 0.072(9) 0.068(8) 0.033(7) 0.023(7) 0.026(8)
C45 0.073(9) 0.100(11) 0.062(8) 0.034(8) 0.007(7) 0.022(8)
C46 0.066(10) 0.18(2) 0.178(19) 0.125(17) 0.029(11) 0.036(11)
C47 0.048(7) 0.159(15) 0.101(10) 0.083(11) 0.039(8) 0.041(9)
C48 0.087(11) 0.155(16) 0.085(10) 0.053(11) 0.044(9) 0.080(12)
C49 0.131(18) 0.24(3) 0.089(14) 0.068(17) 0.064(14) 0.13(2)
C50 0.060(9) 0.28(2) 0.177(16) 0.168(17) 0.085(10) 0.072(12)
C51 0.067(9) 0.33(3) 0.106(11) 0.144(15) 0.057(9) 0.095(13)
C52 0.078(9) 0.241(18) 0.139(14) 0.094(13) 0.057(9) 0.060(10)
C52A 0.071(16) 0.19(2) 0.12(3) 0.074(15) 0.051(16) 0.041(13)
C52B 0.081(11) 0.25(2) 0.109(15) 0.064(16) 0.050(11) 0.032(13)
C53A 0.18(2) 0.18(2) 0.18(2) 0.054(7) 0.079(10) 0.027(4)
C53B 0.14(2) 0.26(2) 0.17(3) 0.066(17) 0.11(2) 0.028(15)
C54A 0.093(18) 0.13(3) 0.08(3) 0.032(19) 0.061(17) 0.047(14)
C54B 0.065(13) 0.28(3) 0.14(2) 0.022(19) 0.029(14) 0.037(15)
C55 0.053(7) 0.175(16) 0.078(10) 0.096(11) 0.042(8) 0.065(9)
C56 0.035(6) 0.049(7) 0.065(9) 0.018(6) 0.024(6) 0.009(5)
C57 0.030(5) 0.069(8) 0.062(8) 0.029(6) 0.005(5) 0.015(5)
C58 0.039(6) 0.180(16) 0.082(10) 0.076(10) 0.023(7) 0.029(8)
C59 0.052(9) 0.27(3) 0.099(13) 0.009(16) 0.023(9) 0.015(13)
C60 0.088(16) 0.39(5) 0.16(2) -0.02(3) -0.066(16) -0.01(2)
C61 0.139(19) 0.30(4) 0.16(2) 0.16(2) 0.040(16) 0.11(2)
C62 0.038(6) 0.098(12) 0.107(12) 0.044(10) 0.028(7) 0.019(7)
C63 0.042(6) 0.051(7) 0.071(7) -0.004(6) 0.027(5) 0.005(5)
C64 0.039(5) 0.064(7) 0.052(6) 0.006(5) 0.010(5) -0.001(5)
C65 0.036(6) 0.103(11) 0.090(9) 0.016(8) 0.033(6) 0.005(6)
C66 0.087(11) 0.104(12) 0.136(14) 0.036(11) 0.064(11) 0.023(9)
C67 0.066(9) 0.103(12) 0.115(13) -0.006(10) 0.068(9) 0.001(8)
C68 0.042(7) 0.151(15) 0.056(8) -0.011(9) 0.015(6) -0.014(8)
C69 0.062(8) 0.111(11) 0.061(8) 0.008(8) 0.027(7) -0.015(7)
C70 0.041(6) 0.089(9) 0.060(7) 0.026(6) 0.026(5) 0.012(6)
C71 0.042(6) 0.099(10) 0.075(8) 0.019(8) 0.020(6) -0.021(7)
C72 0.051(8) 0.092(11) 0.135(15) -0.032(10) 0.034(9) -0.026(8)
C73 0.069(9) 0.089(11) 0.109(11) -0.024(9) 0.041(9) -0.008(7)
C74 0.064(8) 0.076(9) 0.085(9) 0.011(7) 0.049(7) 0.018(7)
C75 0.051(6) 0.062(7) 0.044(5) 0.020(5) 0.021(5) 0.000(5)
C76 0.046(6) 0.048(6) 0.059(6) 0.017(5) 0.032(5) 0.015(5)
C77 0.049(7) 0.057(8) 0.081(9) 0.021(7) 0.023(6) 0.008(6)
C78 0.045(6) 0.057(7) 0.043(6) 0.012(5) 0.020(5) 0.003(5)
C79 0.067(8) 0.073(9) 0.052(7) 0.016(6) 0.028(6) 0.001(6)
C80 0.075(8) 0.070(8) 0.062(7) 0.038(6) 0.036(6) 0.026(6)
C81 0.127(13) 0.174(17) 0.098(11) 0.085(12) 0.074(11) 0.093(13)
C82 0.079(8) 0.103(10) 0.086(9) 0.065(8) 0.047(7) 0.031(7)
C83 0.045(6) 0.065(8) 0.036(6) 0.019(6) 0.017(5) 0.001(5)
C84 0.057(7) 0.054(8) 0.078(10) 0.027(8) 0.033(7) 0.007(6)
C85 0.088(10) 0.059(9) 0.098(11) 0.033(8) 0.046(9) 0.018(7)
C86 0.083(9) 0.044(7) 0.115(12) 0.004(8) 0.037(9) 0.023(7)
C87 0.106(11) 0.050(8) 0.124(13) 0.016(8) 0.027(10) -0.011(8)
C88 0.118(13) 0.050(9) 0.184(19) 0.012(10) 0.021(12) 0.023(9)
C89 0.094(10) 0.069(9) 0.117(12) 0.038(8) 0.016(9) -0.022(7)
C90 0.121(14) 0.054(9) 0.148(16) 0.006(9) 0.100(13) 0.002(8)
C91 0.081(9) 0.038(6) 0.083(9) 0.009(6) 0.019(8) 0.019(6)
C92 0.140(14) 0.055(8) 0.078(9) 0.027(7) 0.059(10) 0.047(9)
C93 0.121(12) 0.040(7) 0.099(9) 0.006(7) 0.052(10) 0.028(8)
C94 0.181(15) 0.101(13) 0.119(12) 0.018(12) 0.099(13) 0.036(14)
C95 0.194(18) 0.064(10) 0.114(14) 0.037(10) 0.055(11) 0.027(13)
C96 0.185(16) 0.090(12) 0.074(10) 0.036(9) 0.060(11) 0.054(12)
C97 0.166(16) 0.075(10) 0.061(8) 0.012(7) 0.045(10) 0.069(10)
C98 0.122(12) 0.077(10) 0.071(8) 0.039(7) 0.038(8) 0.060(9)
C99 0.173(17) 0.088(11) 0.058(8) 0.018(8) 0.016(9) 0.089(11)
C100 0.28(3) 0.17(2) 0.086(12) 0.077(14) 0.098(16) 0.17(2)
C101 0.20(2) 0.133(16) 0.127(14) 0.093(13) 0.108(15) 0.112(15)
C102 0.107(11) 0.123(14) 0.068(8) 0.051(9) 0.049(8) 0.077(10)
C103 0.070(8) 0.097(11) 0.047(7) 0.023(7) 0.005(6) 0.041(7)
C104 0.045(6) 0.083(9) 0.047(6) 0.029(6) 0.012(5) 0.024(6)
C105 0.056(8) 0.130(15) 0.068(9) 0.035(10) 0.020(7) 0.009(9)
C106 0.049(7) 0.075(9) 0.064(8) 0.029(7) 0.032(6) 0.000(6)
C107 0.054(7) 0.107(11) 0.058(8) 0.009(7) -0.016(6) -0.016(7)
C110 0.08(2) 0.14(3) 0.06(3) 0.01(2) 0.007(15) -0.009(17)
C111 0.088(10) 0.199(18) 0.130(14) 0.063(13) -0.017(9) -0.014(10)
C112 0.150(18) 0.191(18) 0.153(18) 0.068(15) 0.018(14) -0.039(14)
C113 0.14(2) 0.18(3) 0.119(15) 0.050(17) -0.043(13) -0.053(19)
C114 0.049(7) 0.059(7) 0.030(6) 0.017(5) 0.003(5) -0.013(5)
O47 0.181(12) 0.097(8) 0.117(8) 0.026(7) 0.089(9) 0.019(8)
N11 0.187(14) 0.138(16) 0.32(2) 0.101(18) 0.173(15) 0.030(14)
C123 0.227(19) 0.121(17) 0.096(10) 0.032(12) 0.052(11) 0.029(15)
C124 0.138(11) 0.100(12) 0.113(10) 0.037(10) 0.073(9) 0.038(10)
C125 0.50(5) 0.093(16) 0.52(4) 0.13(2) 0.45(4) 0.11(2)
C126 0.102(13) 0.15(2) 0.41(3) 0.17(2) 0.103(16) 0.021(13)
O46 0.104(8) 0.151(11) 0.102(9) 0.041(8) 0.065(7) 0.034(7)
N10 0.125(11) 0.095(10) 0.173(15) 0.093(11) 0.096(11) 0.039(8)
C119 0.059(9) 0.166(19) 0.119(13) 0.038(13) 0.026(9) -0.007(10)
C120 0.078(9) 0.085(11) 0.089(11) 0.019(9) 0.040(9) 0.008(8)
C121 0.091(11) 0.111(13) 0.167(18) 0.083(13) 0.069(12) 0.031(9)
C122 0.088(12) 0.089(13) 0.19(2) 0.037(13) 0.037(13) 0.011(9)

loop_
_atom_type_symbol
_atom_type_description
_atom_type_scat_dispersion_real
_atom_type_scat_dispersion_imag
_atom_type_scat_source
C C 0.0033 0.0016 'International Tables Vol C Tables 4.2.6.8 and 6.1.1.4'
H H 0.0000 0.0000 'International Tables Vol C Tables 4.2.6.8 and 6.1.1.4'
Cu Cu 0.3201 1.2651 'International Tables Vol C Tables 4.2.6.8 and 6.1.1.4'
N N 0.0061 0.0033 'International Tables Vol C Tables 4.2.6.8 and 6.1.1.4'
O O 0.0106 0.0060 'International Tables Vol C Tables 4.2.6.8 and 6.1.1.4'
S S 0.1246 0.1234 'International Tables Vol C Tables 4.2.6.8 and 6.1.1.4'

loop_
_geom_angle_atom_site_label_1
_geom_angle_atom_site_label_2
_geom_angle_atom_site_label_3
_geom_angle
O11 Cu1 O1 89.3(3)
O11 Cu1 O31 166.3(4)
O1 Cu1 O31 88.5(3)
O11 Cu1 O21 90.0(3)
O1 Cu1 O21 167.2(3)
O31 Cu1 O21 89.2(4)
O11 Cu1 O41 98.6(4)
O1 Cu1 O41 100.3(4)
O31 Cu1 O41 95.1(4)
O21 Cu1 O41 92.4(4)
O11 Cu1 Cu2 82.9(2)
O1 Cu1 Cu2 83.9(2)
O31 Cu1 Cu2 83.4(3)
O21 Cu1 Cu2 83.3(2)
O41 Cu1 Cu2 175.5(3)
O32 Cu2 O2 89.0(3)
O32 Cu2 O12 168.4(3)
O2 Cu2 O12 89.0(3)
O32 Cu2 O22 89.5(3)
O2 Cu2 O22 169.5(3)
O12 Cu2 O22 90.4(3)
O32 Cu2 O42 94.0(4)
O2 Cu2 O42 95.4(4)
O12 Cu2 O42 97.6(4)
O22 Cu2 O42 95.1(4)
O32 Cu2 Cu1 83.6(2)
O2 Cu2 Cu1 84.2(2)
O12 Cu2 Cu1 84.9(2)
O22 Cu2 Cu1 85.3(2)
O42 Cu2 Cu1 177.5(3)
O39 Cu3 O19 168.4(4)
O39 Cu3 O9 89.5(3)
O19 Cu3 O9 91.1(4)
O39 Cu3 O29 89.6(3)
O19 Cu3 O29 87.5(4)
O9 Cu3 O29 168.6(4)
O39 Cu3 O43 96.5(5)
O19 Cu3 O43 95.0(5)
O9 Cu3 O43 92.6(5)
O29 Cu3 O43 98.8(4)
O39 Cu3 Cu4 85.0(2)
O19 Cu3 Cu4 83.5(3)
O9 Cu3 Cu4 85.1(3)
O29 Cu3 Cu4 83.4(2)
O43 Cu3 Cu4 177.3(5)
O30 Cu4 O10 167.7(4)
O30 Cu4 O40 89.1(3)
O10 Cu4 O40 89.3(4)
O30 Cu4 O20 88.9(4)
O10 Cu4 O20 89.8(5)
O40 Cu4 O20 166.7(4)
O30 Cu4 O44 98.5(3)
O10 Cu4 O44 93.7(4)
O40 Cu4 O44 92.7(4)
O20 Cu4 O44 100.6(5)
O30 Cu4 Cu3 84.3(2)
O10 Cu4 Cu3 83.5(3)
O40 Cu4 Cu3 82.4(2)
O20 Cu4 Cu3 84.3(3)
O44 Cu4 Cu3 174.4(3)
O6 S1 O5 120.2(8)
O6 S1 C16 107.2(8)
O5 S1 C16 109.4(10)
O6 S1 C13 108.3(9)
O5 S1 C13 107.8(7)
C16 S1 C13 102.5(6)
O16 S2 O15 125.7(11)
O16 S2 C44 106.6(8)
O15 S2 C44 109.5(8)
O16 S2 C42 104.0(9)
O15 S2 C42 107.4(7)
C44 S2 C42 100.8(6)
O26 S3 O25 126.7(8)
O26 S3 C71 107.6(7)
O25 S3 C71 105.9(8)
O26 S3 C68 104.7(9)
O25 S3 C68 106.5(7)
C71 S3 C68 103.1(6)
O36 S4 O35 118.4(9)
O36 S4 C96 110.8(12)
O35 S4 C96 109.1(8)
O36 S4 C99 106.2(8)
O35 S4 C99 110.6(12)
C96 S4 C99 100.1(8)
C1 O1 Cu1 121.9(7)
C1 O2 Cu2 124.4(7)
C28 O9 Cu3 119.9(8)
C28 O10 Cu4 122.8(9)
C29 O11 Cu1 122.7(7)
C29 O12 Cu2 120.6(7)
C55 O19 Cu3 122.5(8)
C55 O20 Cu4 121.2(8)
C56 O21 Cu1 120.6(7)
C56 O22 Cu2 118.8(7)
C83 O29 Cu3 122.5(8)
C83 O30 Cu4 121.8(7)
C84 O31 Cu1 120.2(8)
C84 O32 Cu2 124.4(9)
C114 O39 Cu3 121.7(7)
C114 O40 Cu4 124.6(7)
Cu1 O41 H41A 120.5
Cu1 O41 H41B 127.8
H41A O41 H41B 109.4
Cu2 O42 H42A 114.8
Cu2 O42 H42B 123.7
H42A O42 H42B 101.8
Cu3 O43 H43A 118.4
Cu3 O43 H43B 119.2
H43A O43 H43B 98.2
Cu4 O44 H44A 113.5
Cu4 O44 H44B 112.2
H44A O44 H44B 99.9
C8 N1 C7 111.6(11)
C8 N1 C2 124.8(9)
C7 N1 C2 123.1(12)
C21 N2 C22 107.9(14)
C21 N2 C23 125.5(16)
C22 N2 C23 127(2)
C36 N3 C30 123.8(11)
C36 N3 C35 113.6(12)
C30 N3 C35 122.3(13)
C50 N4 C51 132(2)
C50 N4 C49 107.8(17)
C51 N4 C49 120(2)
C63 N5 C62 113.6(12)
C63 N5 C57 121.4(10)
C62 N5 C57 124.5(12)
C77 N6 C76 111.7(9)
C77 N6 C78 124.3(9)
C76 N6 C78 123.6(9)
C90 N7 C91 110.4(14)
C90 N7 C85 129.4(14)
C91 N7 C85 119.9(12)
C105 N8 C104 113.9(12)
C105 N8 C106 125.5(12)
C104 N8 C106 120.1(9)
O2 C1 O1 124.6(10)
O2 C1 C2 118.7(10)
O1 C1 C2 116.7(10)
N1 C2 C1 108.7(10)
N1 C2 C3 112.6(11)
C1 C2 C3 115.3(10)
N1 C2 H2 106.5
C1 C2 H2 106.5
C3 C2 H2 106.5
C4 C3 C2 115.6(11)
C4 C3 H3A 108.4
C2 C3 H3A 108.4
C4 C3 H3B 108.4
C2 C3 H3B 108.4
H3A C3 H3B 107.4
C5 C4 C3 110.9(12)
C5 C4 C6 113.6(13)
C3 C4 C6 109.2(12)
C5 C4 H4 107.6
C3 C4 H4 107.6
C6 C4 H4 107.6
C4 C5 H5A 109.5
C4 C5 H5B 109.5
H5A C5 H5B 109.5
C4 C5 H5C 109.5
H5A C5 H5C 109.5
H5B C5 H5C 109.5
C4 C6 H6A 109.5
C4 C6 H6B 109.5
H6A C6 H6B 109.5
C4 C6 H6C 109.5
H6A C6 H6C 109.5
H6B C6 H6C 109.5
O3 C7 N1 126.2(13)
O3 C7 C10 131.5(12)
N1 C7 C10 102.2(13)
O4 C8 N1 123.6(11)
O4 C8 C9 130.1(13)
N1 C8 C9 106.3(10)
C10 C9 C14 123.3(13)
C10 C9 C8 107.0(13)
C14 C9 C8 129.7(13)
C9 C10 C11 120.7(15)
C9 C10 C7 112.5(12)
C11 C10 C7 126.7(14)
C10 C11 C12 119.0(16)
C10 C11 H11 120.5
C12 C11 H11 120.5
C13 C12 C11 115.6(15)
C13 C12 H12 122.2
C11 C12 H12 122.2
C12 C13 C14 125.8(17)
C12 C13 S1 115.8(13)
C14 C13 S1 118.2(14)
C9 C14 C13 115.2(15)
C9 C14 H14 122.4
C13 C14 H14 122.4
C16 C15 C20 119.4(17)
C16 C15 H15 120.3
C20 C15 H15 120.3
C17 C16 C15 120.7(19)
C17 C16 S1 118.2(13)
C15 C16 S1 120.7(16)
C16 C17 C18 121.9(16)
C16 C17 H17 119.0
C18 C17 H17 119.0
C19 C18 C17 111.8(18)
C19 C18 H18 124.1
C17 C18 H18 124.1
C20 C19 C18 128.8(19)
C20 C19 C22 109.7(16)
C18 C19 C22 121.5(19)
C19 C20 C15 117.3(13)
C19 C20 C21 109(2)
C15 C20 C21 133.8(19)
O8 C21 N2 125.1(17)
O8 C21 C20 126(2)
N2 C21 C20 108.9(16)
O7 C22 N2 120.8(18)
O7 C22 C19 134.2(17)
N2 C22 C19 104.6(16)
N2 C23 C24 115(2)
N2 C23 C28 110.5(11)
C24 C23 C28 110.7(14)
N2 C23 H23 106.6
C24 C23 H23 106.6
C28 C23 H23 106.6
C23 C24 C25B 119(3)
C23 C24 C25A 105(2)
C23 C24 H24C 110.7
C25A C24 H24C 110.7
C23 C24 H24D 110.7
C25A C24 H24D 110.7
H24C C24 H24D 108.8
C23 C24 H24A 107.6
C25B C24 H24A 107.6
C23 C24 H24B 107.6
C25B C24 H24B 107.6
H24A C24 H24B 107.1
C27A C25A C26A 134(4)
C27A C25A C24 102(3)
C26A C25A C24 115(4)
C27A C25A H25A 99.9
C26A C25A H25A 99.9
C24 C25A H25A 99.9
C26B C25B C27B 104(3)
C26B C25B C24 128(4)
C27B C25B C24 112(3)
C26B C25B H25B 103.2
C27B C25B H25B 103.2
C24 C25B H25B 103.2
C25A C26A H26A 109.5
C25A C26A H26B 109.5
H26A C26A H26B 109.5
C25A C26A H26C 109.5
H26A C26A H26C 109.5
H26B C26A H26C 109.5
C25B C26B H26D 109.5
C25B C26B H26E 109.5
H26D C26B H26E 109.5
C25B C26B H26F 109.5
H26D C26B H26F 109.5
H26E C26B H26F 109.5
C25A C27A H27A 109.5
C25A C27A H27B 109.5
H27A C27A H27B 109.5
C25A C27A H27C 109.5
H27A C27A H27C 109.5
H27B C27A H27C 109.5
C25B C27B H27D 109.5
C25B C27B H27E 109.5
H27D C27B H27E 109.5
C25B C27B H27F 109.5
H27D C27B H27F 109.5
H27E C27B H27F 109.5
O10 C28 O9 127.7(13)
O10 C28 C23 119.8(12)
O9 C28 C23 112.4(11)
O11 C29 O12 127.9(11)
O11 C29 C30 117.0(9)
O12 C29 C30 115.0(10)
N3 C30 C31 111.7(11)
N3 C30 C29 109.2(9)
C31 C30 C29 114.6(10)
N3 C30 H30 107.0
C31 C30 H30 107.0
C29 C30 H30 107.0
C32 C31 C30 113.8(11)
C32 C31 H31A 108.8
C30 C31 H31A 108.8
C32 C31 H31B 108.8
C30 C31 H31B 108.8
H31A C31 H31B 107.7
C33 C32 C34 110.6(13)
C33 C32 C31 107.2(12)
C34 C32 C31 108.2(11)
C33 C32 H32 110.3
C34 C32 H32 110.3
C31 C32 H32 110.3
C32 C33 H33A 109.5
C32 C33 H33B 109.5
H33A C33 H33B 109.5
C32 C33 H33C 109.5
H33A C33 H33C 109.5
H33B C33 H33C 109.5
C32 C34 H34A 109.5
C32 C34 H34B 109.5
H34A C34 H34B 109.5
C32 C34 H34C 109.5
H34A C34 H34C 109.5
H34B C34 H34C 109.5
O14 C35 C39 134.0(15)
O14 C35 N3 123.8(16)
C39 C35 N3 102.2(13)
O13 C36 N3 127.5(12)
O13 C36 C38 127.6(13)
N3 C36 C38 104.8(11)
C38 C37 C42 112.1(14)
C38 C37 H37 123.9
C42 C37 H37 123.9
C39 C38 C37 126.2(13)
C39 C38 C36 106.6(12)
C37 C38 C36 127.2(13)
C38 C39 C35 112.6(14)
C38 C39 C40 118.4(15)
C35 C39 C40 129.0(15)
C41 C40 C39 116.9(17)
C41 C40 H40 121.5
C39 C40 H40 121.5
C42 C41 C40 123.2(19)
C42 C41 H41 118.4
C40 C41 H41 118.4
C41 C42 C37 123.1(17)
C41 C42 S2 120.7(13)
C37 C42 S2 116.2(12)
C44 C43 C48 115.1(15)
C44 C43 H43 122.5
C48 C43 H43 122.5
C45 C44 C43 121.5(13)
C45 C44 S2 119.2(11)
C43 C44 S2 119.3(12)
C44 C45 C46 123.0(14)
C44 C45 H45 118.5
C46 C45 H45 118.5
C45 C46 C47 113.2(17)
C45 C46 H46 123.4
C47 C46 H46 123.4
C48 C47 C46 123.1(14)
C48 C47 C50 108.7(17)
C46 C47 C50 128.0(19)
C47 C48 C43 123.8(14)
C47 C48 C49 105(2)
C43 C48 C49 131(2)
O17 C49 N4 129(2)
O17 C49 C48 124(3)
N4 C49 C48 107(2)
O18 C50 N4 122.8(19)
O18 C50 C47 126(2)
N4 C50 C47 112(2)
N4 C51 C52 116.2(14)
N4 C51 C55 112.5(12)
C52 C51 C55 121.9(15)
N4 C51 H51 100.3
C52 C51 H51 100.3
C55 C51 H51 100.3
C51 C52 C52A 119(3)
C51 C52 C52B 116.5(18)
C51 C52 H52A 107.4
C52A C52 H52A 107.4
C51 C52 H52B 107.4
C52A C52 H52B 107.4
H52A C52 H52B 107.0
C51 C52 H52C 108.2
C52B C52 H52C 108.2
C51 C52 H52D 108.2
C52B C52 H52D 108.2
H52C C52 H52D 107.3
C53A C52A C52 115(4)
C53A C52A C54A 121(4)
C52 C52A C54A 113(3)
C53A C52A H52E 101.6
C52 C52A H52E 101.6
C54A C52A H52E 101.6
C54B C52B C53B 117(2)
C54B C52B C52 98(2)
C53B C52B C52 123(2)
C54B C52B H52F 105.8
C53B C52B H52F 105.8
C52 C52B H52F 105.8
C52A C53A H53A 109.5
C52A C53A H53B 109.5
H53A C53A H53B 109.5
C52A C53A H53C 109.5
H53A C53A H53C 109.5
H53B C53A H53C 109.5
C52B C53B H53D 109.5
C52B C53B H53E 109.5
H53D C53B H53E 109.5
C52B C53B H53F 109.5
H53D C53B H53F 109.5
H53E C53B H53F 109.5
C52A C54A H54A 109.5
C52A C54A H54B 109.5
H54A C54A H54B 109.5
C52A C54A H54C 109.5
H54A C54A H54C 109.5
H54B C54A H54C 109.5
C52B C54B H54D 109.5
C52B C54B H54E 109.5
H54D C54B H54E 109.5
C52B C54B H54F 109.5
H54D C54B H54F 109.5
H54E C54B H54F 109.5
O20 C55 O19 127.7(11)
O20 C55 C51 119.7(13)
O19 C55 C51 112.5(13)
O21 C56 O22 131.1(10)
O21 C56 C57 114.3(11)
O22 C56 C57 114.7(10)
N5 C57 C58 113.7(10)
N5 C57 C56 109.4(9)
C58 C57 C56 114.0(10)
N5 C57 H57 106.4
C58 C57 H57 106.4
C56 C57 H57 106.4
C57 C58 C59 113.5(13)
C57 C58 H58A 108.9
C59 C58 H58A 108.9
C57 C58 H58B 108.9
C59 C58 H58B 108.9
H58A C58 H58B 107.7
C61 C59 C58 114.8(17)
C61 C59 C60 118(3)
C58 C59 C60 104.6(17)
C61 C59 H59 106.3
C58 C59 H59 106.3
C60 C59 H59 106.3
C59 C60 H60A 109.5
C59 C60 H60B 109.5
H60A C60 H60B 109.5
C59 C60 H60C 109.5
H60A C60 H60C 109.5
H60B C60 H60C 109.5
C59 C61 H61A 109.5
C59 C61 H61B 109.5
H61A C61 H61B 109.5
C59 C61 H61C 109.5
H61A C61 H61C 109.5
H61B C61 H61C 109.5
O24 C62 N5 122.7(15)
O24 C62 C65 133.1(17)
N5 C62 C65 104.0(13)
O23 C63 N5 125.8(12)
O23 C63 C64 129.1(13)
N5 C63 C64 105.1(10)
C69 C64 C65 121.3(13)
C69 C64 C63 131.0(12)
C65 C64 C63 107.7(12)
C64 C65 C66 120.4(15)
C64 C65 C62 109.5(12)
C66 C65 C62 130.0(16)
C65 C66 C67 119.5(16)
C65 C66 H66 120.2
C67 C66 H66 120.2
C68 C67 C66 116.9(14)
C68 C67 H67 121.6
C66 C67 H67 121.6
C67 C68 C69 124.2(17)
C67 C68 S3 116.4(12)
C69 C68 S3 119.3(15)
C64 C69 C68 117.5(16)
C64 C69 H69 121.2
C68 C69 H69 121.2
C71 C70 C75 117.6(11)
C71 C70 H70 121.2
C75 C70 H70 121.2
C72 C71 C70 123.0(12)
C72 C71 S3 119.3(11)
C70 C71 S3 117.6(11)
C71 C72 C73 119.8(13)
C71 C72 H72 120.1
C73 C72 H72 120.1
C74 C73 C72 118.1(14)
C74 C73 H73 121.0
C72 C73 H73 121.0
C75 C74 C73 122.0(13)
C75 C74 C77 107.6(11)
C73 C74 C77 130.4(12)
C74 C75 C70 119.4(11)
C74 C75 C76 108.6(10)
C70 C75 C76 132.0(11)
O28 C76 N6 123.8(10)
O28 C76 C75 129.2(10)
N6 C76 C75 106.9(9)
O27 C77 N6 126.4(12)
O27 C77 C74 128.0(13)
N6 C77 C74 105.2(10)
C79 C78 N6 110.2(9)
C79 C78 C83 117.2(10)
N6 C78 C83 107.9(8)
C79 C78 H78 107.0
N6 C78 H78 107.0
C83 C78 H78 107.0
C80 C79 C78 118.7(10)
C80 C79 H79A 107.6
C78 C79 H79A 107.6
C80 C79 H79B 107.6
C78 C79 H79B 107.6
H79A C79 H79B 107.1
C79 C80 C81 112.8(11)
C79 C80 C82 112.7(10)
C81 C80 C82 109.5(10)
C79 C80 H80 107.2
C81 C80 H80 107.2
C82 C80 H80 107.2
C80 C81 H81A 109.5
C80 C81 H81B 109.5
H81A C81 H81B 109.5
C80 C81 H81C 109.5
H81A C81 H81C 109.5
H81B C81 H81C 109.5
C80 C82 H82A 109.5
C80 C82 H82B 109.5
H82A C82 H82B 109.5
C80 C82 H82C 109.5
H82A C82 H82C 109.5
H82B C82 H82C 109.5
O29 C83 O30 127.0(11)
O29 C83 C78 116.9(10)
O30 C83 C78 116.0(9)
O32 C84 O31 127.5(12)
O32 C84 C85 119.1(13)
O31 C84 C85 113.4(13)
N7 C85 C86 109.9(12)
N7 C85 C84 108.2(12)
C86 C85 C84 116.1(13)
N7 C85 H85 107.4
C86 C85 H85 107.4
C84 C85 H85 107.4
C87 C86 C85 112.6(14)
C87 C86 H86A 109.1
C85 C86 H86A 109.1
C87 C86 H86B 109.1
C85 C86 H86B 109.1
H86A C86 H86B 107.8
C86 C87 C88 109.8(16)
C86 C87 C89 114.4(13)
C88 C87 C89 109.4(14)
C86 C87 H87 107.7
C88 C87 H87 107.7
C89 C87 H87 107.7
C87 C88 H88A 109.5
C87 C88 H88B 109.5
H88A C88 H88B 109.5
C87 C88 H88C 109.5
H88A C88 H88C 109.5
H88B C88 H88C 109.5
C87 C89 H89A 109.5
C87 C89 H89B 109.5
H89A C89 H89B 109.5
C87 C89 H89C 109.5
H89A C89 H89C 109.5
H89B C89 H89C 109.5
O34 C90 N7 118(2)
O34 C90 C93 131.3(18)
N7 C90 C93 109.9(14)
O33 C91 N7 128.9(12)
O33 C91 C92 126.9(13)
N7 C91 C92 104.0(14)
C93 C92 C97 121.2(14)
C93 C92 C91 108.7(15)
C97 C92 C91 130.0(15)
C92 C93 C94 121.4(17)
C92 C93 C90 107.0(14)
C94 C93 C90 131.6(18)
C95 C94 C93 117(2)
C95 C94 H94 121.3
C93 C94 H94 121.3
C94 C95 C96 123(2)
C94 C95 H95 118.6
C96 C95 H95 118.6
C95 C96 C97 121(2)
C95 C96 S4 117.1(15)
C97 C96 S4 122.3(18)
C96 C97 C92 116.6(19)
C96 C97 H97 121.7
C92 C97 H97 121.7
C103 C98 C99 117.2(16)
C103 C98 H98 121.4
C99 C98 H98 121.4
C98 C99 C100 119.4(16)
C98 C99 S4 122.2(17)
C100 C99 S4 118.4(14)
C101 C100 C99 123.3(16)
C101 C100 H100 118.4
C99 C100 H100 118.4
C100 C101 C102 115.8(19)
C100 C101 H101 122.1
C102 C101 H101 122.1
C101 C102 C103 122.8(17)
C101 C102 C105 131.4(17)
C103 C102 C105 105.7(12)
C98 C103 C102 121.2(14)
C98 C103 C104 131.0(14)
C102 C103 C104 107.7(13)
O37 C104 N8 129.1(11)
O37 C104 C103 126.1(12)
N8 C104 C103 104.8(11)
O38 C105 N8 126.7(17)
O38 C105 C102 125.6(15)
N8 C105 C102 107.7(14)
N8 C106 C107 112.7(11)
N8 C106 C114 109.8(9)
C107 C106 C114 114.2(11)
N8 C106 H106 106.6
C107 C106 H106 106.6
C114 C106 H106 106.6
C106 C107 C111 118.5(14)
C106 C107 H10A 107.7
C111 C107 H10A 107.7
C106 C107 H10B 107.7
C111 C107 H10B 107.7
H10A C107 H10B 107.1
C111 C110 H11A 109.5
C111 C110 H11B 109.5
H11A C110 H11B 109.5
C111 C110 H11C 109.5
H11A C110 H11C 109.5
H11B C110 H11C 109.5
C110 C111 C112 137(3)
C113 C111 C112 113(2)
C110 C111 C107 114(3)
C113 C111 C107 104.2(18)
C112 C111 C107 108.4(17)
C110 C111 H11D 92.4
C112 C111 H11D 92.4
C107 C111 H11D 92.4
C113 C111 H111 110.4
C112 C111 H111 110.4
C107 C111 H111 110.4
C111 C112 H11E 109.5
C111 C112 H11F 109.5
H11E C112 H11F 109.5
C111 C112 H11G 109.5
H11E C112 H11G 109.5
H11F C112 H11G 109.5
C111 C113 H11H 109.5
C111 C113 H11I 109.5
H11H C113 H11I 109.5
C111 C113 H11J 109.5
H11H C113 H11J 109.5
H11I C113 H11J 109.5
O40 C114 O39 125.0(11)
O40 C114 C106 119.5(9)
O39 C114 C106 115.5(11)
C124 N11 C126 122.1(19)
C124 N11 C125 123(2)
C126 N11 C125 115(2)
C124 C123 H12A 109.5
C124 C123 H12B 109.5
H12A C123 H12B 109.5
C124 C123 H12C 109.5
H12A C123 H12C 109.5
H12B C123 H12C 109.5
O47 C124 N11 117(2)
O47 C124 C123 120.2(19)
N11 C124 C123 122.6(19)
N11 C125 H12D 109.5
N11 C125 H12E 109.5
H12D C125 H12E 109.5
N11 C125 H12F 109.5
H12D C125 H12F 109.5
H12E C125 H12F 109.5
N11 C126 H12G 109.5
N11 C126 H12H 109.5
H12G C126 H12H 109.5
N11 C126 H12I 109.5
H12G C126 H12I 109.5
H12H C126 H12I 109.5
C120 N10 C122 114.5(17)
C120 N10 C121 126.8(15)
C122 N10 C121 118.7(14)
C120 C119 H11K 109.5
C120 C119 H11L 109.5
H11K C119 H11L 109.5
C120 C119 H11M 109.5
H11K C119 H11M 109.5
H11L C119 H11M 109.5
O46 C120 N10 124.5(16)
O46 C120 C119 116.1(16)
N10 C120 C119 119.0(17)
N10 C121 H12J 109.5
N10 C121 H12K 109.5
H12J C121 H12K 109.5
N10 C121 H12L 109.5
H12J C121 H12L 109.5
H12K C121 H12L 109.5
N10 C122 H12M 109.5
N10 C122 H12N 109.5
H12M C122 H12N 109.5
N10 C122 H12O 109.5
H12M C122 H12O 109.5
H12N C122 H12O 109.5

loop_
_geom_bond_atom_site_label_1
_geom_bond_atom_site_label_2
_geom_bond_distance
Cu1 O11 1.952(7)
Cu1 O1 1.955(7)
Cu1 O31 1.963(9)
Cu1 O21 1.975(8)
Cu1 O41 2.142(9)
Cu1 Cu2 2.6372(18)
Cu2 O32 1.919(8)
Cu2 O2 1.923(7)
Cu2 O12 1.941(7)
Cu2 O22 1.964(7)
Cu2 O42 2.084(9)
Cu3 O39 1.922(6)
Cu3 O19 1.932(8)
Cu3 O9 1.952(8)
Cu3 O29 1.952(7)
Cu3 O43 2.094(10)
Cu3 Cu4 2.6348(19)
Cu4 O30 1.923(8)
Cu4 O10 1.937(9)
Cu4 O40 1.941(7)
Cu4 O20 1.960(10)
Cu4 O44 2.102(9)
S1 O6 1.408(13)
S1 O5 1.437(12)
S1 C16 1.71(2)
S1 C13 1.771(18)
S2 O16 1.412(14)
S2 O15 1.454(13)
S2 C44 1.746(14)
S2 C42 1.801(17)
S3 O26 1.427(13)
S3 O25 1.482(11)
S3 C71 1.784(13)
S3 C68 1.793(18)
S4 O36 1.429(16)
S4 O35 1.435(15)
S4 C96 1.66(2)
S4 C99 1.688(18)
O1 C1 1.294(13)
O2 C1 1.246(13)
O3 C7 1.176(17)
O4 C8 1.207(13)
O7 C22 1.19(2)
O8 C21 1.24(2)
O9 C28 1.269(15)
O10 C28 1.252(14)
O11 C29 1.237(13)
O12 C29 1.252(13)
O13 C36 1.217(15)
O14 C35 1.210(18)
O17 C49 1.23(3)
O18 C50 1.15(3)
O19 C55 1.269(17)
O20 C55 1.218(18)
O21 C56 1.239(13)
O22 C56 1.242(14)
O23 C63 1.166(13)
O24 C62 1.177(17)
O27 C77 1.186(14)
O28 C76 1.206(12)
O29 C83 1.226(12)
O30 C83 1.269(13)
O31 C84 1.276(16)
O32 C84 1.188(16)
O33 C91 1.231(16)
O34 C90 1.24(2)
O37 C104 1.203(13)
O38 C105 1.210(18)
O39 C114 1.279(12)
O40 C114 1.228(13)
O41 H41A 0.8400
O41 H41B 0.8400
O42 H42A 0.8406
O42 H42B 0.8404
O43 H43A 0.8401
O43 H43B 0.8401
O44 H44A 0.8401
O44 H44B 0.8401
N1 C8 1.389(16)
N1 C7 1.419(15)
N1 C2 1.424(17)
N2 C21 1.37(2)
N2 C22 1.41(2)
N2 C23 1.42(2)
N3 C36 1.288(17)
N3 C30 1.450(16)
N3 C35 1.471(18)
N4 C50 1.21(3)
N4 C51 1.422(19)
N4 C49 1.46(3)
N5 C63 1.362(16)
N5 C62 1.369(19)
N5 C57 1.481(16)
N6 C77 1.373(15)
N6 C76 1.374(12)
N6 C78 1.479(13)
N7 C90 1.35(2)
N7 C91 1.405(17)
N7 C85 1.433(18)
N8 C105 1.347(17)
N8 C104 1.373(15)
N8 C106 1.456(16)
C1 C2 1.483(16)
C2 C3 1.539(16)
C2 H2 1.0000
C3 C4 1.503(16)
C3 H3A 0.9900
C3 H3B 0.9900
C4 C5 1.50(2)
C4 C6 1.56(2)
C4 H4 1.0000
C5 H5A 0.9800
C5 H5B 0.9800
C5 H5C 0.9800
C6 H6A 0.9800
C6 H6B 0.9800
C6 H6C 0.9800
C7 C10 1.479(17)
C8 C9 1.479(17)
C9 C10 1.323(18)
C9 C14 1.335(19)
C10 C11 1.397(18)
C11 C12 1.40(3)
C11 H11 0.9500
C12 C13 1.34(3)
C12 H12 0.9500
C13 C14 1.397(18)
C14 H14 0.9500
C15 C16 1.35(2)
C15 C20 1.42(2)
C15 H15 0.9500
C16 C17 1.33(2)
C17 C18 1.45(3)
C17 H17 0.9500
C18 C19 1.37(2)
C18 H18 0.9500
C19 C20 1.27(2)
C19 C22 1.499(13)
C20 C21 1.45(2)
C23 C24 1.46(3)
C23 C28 1.532(19)
C23 H23 1.0000
C24 C25B 1.54(3)
C24 C25A 1.58(3)
C24 H24C 0.9900
C24 H24D 0.9900
C24 H24A 0.9900
C24 H24B 0.9900
C25A C27A 1.54(3)
C25A C26A 1.56(3)
C25A H25A 1.0000
C25B C26B 1.52(3)
C25B C27B 1.53(2)
C25B H25B 1.0000
C26A H26A 0.9800
C26A H26B 0.9800
C26A H26C 0.9800
C26B H26D 0.9800
C26B H26E 0.9800
C26B H26F 0.9800
C27A H27A 0.9800
C27A H27B 0.9800
C27A H27C 0.9800
C27B H27D 0.9800
C27B H27E 0.9800
C27B H27F 0.9800
C29 C30 1.536(15)
C30 C31 1.514(11)
C30 H30 1.0000
C31 C32 1.510(12)
C31 H31A 0.9900
C31 H31B 0.9900
C32 C33 1.497(13)
C32 C34 1.504(13)
C32 H32 1.0000
C33 H33A 0.9800
C33 H33B 0.9800
C33 H33C 0.9800
C34 H34A 0.9800
C34 H34B 0.9800
C34 H34C 0.9800
C35 C39 1.39(2)
C36 C38 1.517(12)
C37 C38 1.369(18)
C37 C42 1.42(2)
C37 H37 0.9500
C38 C39 1.335(17)
C39 C40 1.41(2)
C40 C41 1.34(2)
C40 H40 0.9500
C41 C42 1.31(2)
C41 H41 0.9500
C43 C44 1.375(19)
C43 C48 1.39(2)
C43 H43 0.9500
C44 C45 1.366(19)
C45 C46 1.40(2)
C45 H45 0.9500
C46 C47 1.42(2)
C46 H46 0.9500
C47 C48 1.30(2)
C47 C50 1.504(13)
C48 C49 1.50(2)
C51 C52 1.469(13)
C51 C55 1.512(18)
C51 H51 1.0000
C52 C52A 1.49(3)
C52 C52B 1.55(2)
C52 H52A 0.9900
C52 H52B 0.9900
C52 H52C 0.9900
C52 H52D 0.9900
C52A C53A 1.48(3)
C52A C54A 1.50(3)
C52A H52E 1.0000
C52B C54B 1.45(2)
C52B C53B 1.52(2)
C52B H52F 1.0000
C53A H53A 0.9800
C53A H53B 0.9800
C53A H53C 0.9800
C53B H53D 0.9800
C53B H53E 0.9800
C53B H53F 0.9800
C54A H54A 0.9800
C54A H54B 0.9800
C54A H54C 0.9800
C54B H54D 0.9800
C54B H54E 0.9800
C54B H54F 0.9800
C56 C57 1.539(14)
C57 C58 1.507(17)
C57 H57 1.0000
C58 C59 1.542(18)
C58 H58A 0.9900
C58 H58B 0.9900
C59 C61 1.476(18)
C59 C60 1.56(2)
C59 H59 1.0000
C60 H60A 0.9800
C60 H60B 0.9800
C60 H60C 0.9800
C61 H61A 0.9800
C61 H61B 0.9800
C61 H61C 0.9800
C62 C65 1.47(2)
C63 C64 1.469(16)
C64 C69 1.348(18)
C64 C65 1.348(18)
C65 C66 1.37(2)
C66 C67 1.41(2)
C66 H66 0.9500
C67 C68 1.33(2)
C67 H67 0.9500
C68 C69 1.380(18)
C69 H69 0.9500
C70 C71 1.381(18)
C70 C75 1.390(14)
C70 H70 0.9500
C71 C72 1.34(2)
C72 C73 1.39(2)
C72 H72 0.9500
C73 C74 1.378(18)
C73 H73 0.9500
C74 C75 1.368(16)
C74 C77 1.482(18)
C75 C76 1.432(15)
C78 C79 1.471(13)
C78 C83 1.508(15)
C78 H78 1.0000
C79 C80 1.469(13)
C79 H79A 0.9900
C79 H79B 0.9900
C80 C81 1.498(14)
C80 C82 1.517(14)
C80 H80 1.0000
C81 H81A 0.9800
C81 H81B 0.9800
C81 H81C 0.9800
C82 H82A 0.9800
C82 H82B 0.9800
C82 H82C 0.9800
C84 C85 1.537(18)
C85 C86 1.53(2)
C85 H85 1.0000
C86 C87 1.500(17)
C86 H86A 0.9900
C86 H86B 0.9900
C87 C88 1.51(3)
C87 C89 1.52(2)
C87 H87 1.0000
C88 H88A 0.9800
C88 H88B 0.9800
C88 H88C 0.9800
C89 H89A 0.9800
C89 H89B 0.9800
C89 H89C 0.9800
C90 C93 1.44(2)
C91 C92 1.516(17)
C92 C93 1.357(17)
C92 C97 1.39(2)
C93 C94 1.378(18)
C94 C95 1.34(2)
C94 H94 0.9500
C95 C96 1.37(3)
C95 H95 0.9500
C96 C97 1.38(2)
C97 H97 0.9500
C98 C103 1.33(2)
C98 C99 1.42(2)
C98 H98 0.9500
C99 C100 1.42(2)
C100 C101 1.33(3)
C100 H100 0.9500
C101 C102 1.38(2)
C101 H101 0.9500
C102 C103 1.42(2)
C102 C105 1.49(2)
C103 C104 1.510(18)
C106 C107 1.508(18)
C106 C114 1.513(16)
C106 H106 1.0000
C107 C111 1.542(19)
C107 H10A 0.9900
C107 H10B 0.9900
C110 C111 1.50(2)
C110 H11A 0.9800
C110 H11B 0.9800
C110 H11C 0.9800
C111 C113 1.53(2)
C111 C112 1.54(2)
C111 H11D 1.0000
C111 H111 1.0000
C112 H11E 0.9800
C112 H11F 0.9800
C112 H11G 0.9800
C113 H11H 0.9800
C113 H11I 0.9800
C113 H11J 0.9800
O47 C124 1.222(19)
N11 C124 1.39(3)
N11 C126 1.43(2)
N11 C125 1.441(19)
C123 C124 1.45(2)
C123 H12A 0.9800
C123 H12B 0.9800
C123 H12C 0.9800
C125 H12D 0.9800
C125 H12E 0.9800
C125 H12F 0.9800
C126 H12G 0.9800
C126 H12H 0.9800
C126 H12I 0.9800
O46 C120 1.200(17)
N10 C120 1.288(19)
N10 C122 1.436(16)
N10 C121 1.466(17)
C119 C120 1.499(19)
C119 H11K 0.9800
C119 H11L 0.9800
C119 H11M 0.9800
C121 H12J 0.9800
C121 H12K 0.9800
C121 H12L 0.9800
C122 H12M 0.9800
C122 H12N 0.9800
C122 H12O 0.9800

loop_
_geom_torsion_atom_site_label_1
_geom_torsion_atom_site_label_2
_geom_torsion_atom_site_label_3
_geom_torsion_atom_site_label_4
_geom_torsion
Cu2 O2 C1 O1 -4.3(17)
Cu2 O2 C1 C2 174.0(8)
Cu1 O1 C1 O2 -5.9(16)
Cu1 O1 C1 C2 175.7(8)
C8 N1 C2 C1 56.4(13)
C7 N1 C2 C1 -115.6(11)
C8 N1 C2 C3 -72.8(14)
C7 N1 C2 C3 115.3(12)
O2 C1 C2 N1 37.8(14)
O1 C1 C2 N1 -143.8(10)
O2 C1 C2 C3 165.3(13)
O1 C1 C2 C3 -16.2(17)
N1 C2 C3 C4 -60.4(18)
C1 C2 C3 C4 174.0(13)
C2 C3 C4 C5 172.1(15)
C2 C3 C4 C6 -61.9(19)
C8 N1 C7 O3 -175.2(13)
C2 N1 C7 O3 -2.3(19)
C8 N1 C7 C10 5.7(12)
C2 N1 C7 C10 178.6(9)
C7 N1 C8 O4 174.2(10)
C2 N1 C8 O4 1.4(16)
C7 N1 C8 C9 -4.7(11)
C2 N1 C8 C9 -177.4(9)
O4 C8 C9 C10 -177.3(11)
N1 C8 C9 C10 1.5(11)
O4 C8 C9 C14 3(2)
N1 C8 C9 C14 -177.8(11)
C14 C9 C10 C11 -0.3(17)
C8 C9 C10 C11 -179.6(10)
C14 C9 C10 C7 -178.5(11)
C8 C9 C10 C7 2.2(12)
O3 C7 C10 C9 176.2(14)
N1 C7 C10 C9 -4.8(13)
O3 C7 C10 C11 -2(2)
N1 C7 C10 C11 177.1(11)
C9 C10 C11 C12 -3(2)
C7 C10 C11 C12 174.6(14)
C10 C11 C12 C13 6(2)
C11 C12 C13 C14 -6(3)
C11 C12 C13 S1 178.8(12)
O6 S1 C13 C12 -19.4(15)
O5 S1 C13 C12 -150.9(14)
C16 S1 C13 C12 93.7(14)
O6 S1 C13 C14 165.1(11)
O5 S1 C13 C14 33.6(14)
C16 S1 C13 C14 -81.8(12)
C10 C9 C14 C13 0.8(17)
C8 C9 C14 C13 179.9(11)
C12 C13 C14 C9 3(2)
S1 C13 C14 C9 177.7(9)
C20 C15 C16 C17 0(2)
C20 C15 C16 S1 173.3(10)
O6 S1 C16 C17 -147.0(12)
O5 S1 C16 C17 -15.1(13)
C13 S1 C16 C17 99.1(12)
O6 S1 C16 C15 39.5(14)
O5 S1 C16 C15 171.4(11)
C13 S1 C16 C15 -74.3(12)
C15 C16 C17 C18 -2(2)
S1 C16 C17 C18 -175.1(11)
C16 C17 C18 C19 1(2)
C17 C18 C19 C20 1(2)
C17 C18 C19 C22 177.6(14)
C18 C19 C20 C15 -2(2)
C22 C19 C20 C15 -179.5(12)
C18 C19 C20 C21 -178.9(15)
C22 C19 C20 C21 4.0(17)
C16 C15 C20 C19 2(2)
C16 C15 C20 C21 177.3(14)
C22 N2 C21 O8 179.8(14)
C23 N2 C21 O8 3(3)
C22 N2 C21 C20 1.8(18)
C23 N2 C21 C20 -174.9(14)
C19 C20 C21 O8 178.2(15)
C15 C20 C21 O8 3(3)
C19 C20 C21 N2 -3.8(18)
C15 C20 C21 N2 -179.5(15)
C21 N2 C22 O7 -172.9(18)
C23 N2 C22 O7 4(3)
C21 N2 C22 C19 0.5(17)
C23 N2 C22 C19 177.2(14)
C20 C19 C22 O7 169(2)
C18 C19 C22 O7 -8(3)
C20 C19 C22 N2 -2.9(17)
C18 C19 C22 N2 179.7(14)
C21 N2 C23 C24 -77(2)
C22 N2 C23 C24 107(2)
C21 N2 C23 C28 50(3)
C22 N2 C23 C28 -126.3(17)
N2 C23 C24 C25B -130(3)
C28 C23 C24 C25B 103(3)
N2 C23 C24 C25A -72(3)
C28 C23 C24 C25A 162(2)
C23 C24 C25A C27A 137(3)
C23 C24 C25A C26A -71(5)
C23 C24 C25B C26B -80(7)
C23 C24 C25B C27B 149(4)
Cu4 O10 C28 O9 -7(2)
Cu4 O10 C28 C23 177.4(13)
Cu3 O9 C28 O10 -3(2)
Cu3 O9 C28 C23 172.9(12)
N2 C23 C28 O10 -142.9(17)
C24 C23 C28 O10 -14(3)
N2 C23 C28 O9 40(2)
C24 C23 C28 O9 169.6(19)
Cu1 O11 C29 O12 -3.9(16)
Cu1 O11 C29 C30 179.3(7)
Cu2 O12 C29 O11 -5.5(16)
Cu2 O12 C29 C30 171.4(7)
C36 N3 C30 C31 -78.4(14)
C35 N3 C30 C31 108.6(12)
C36 N3 C30 C29 49.4(14)
C35 N3 C30 C29 -123.5(11)
O11 C29 C30 N3 -143.5(10)
O12 C29 C30 N3 39.3(14)
O11 C29 C30 C31 -17.3(15)
O12 C29 C30 C31 165.5(11)
N3 C30 C31 C32 -66.0(15)
C29 C30 C31 C32 169.0(11)
C30 C31 C32 C33 168.5(13)
C30 C31 C32 C34 -72.2(15)
C36 N3 C35 O14 -174.4(14)
C30 N3 C35 O14 -0.7(19)
C36 N3 C35 C39 4.0(14)
C30 N3 C35 C39 177.6(10)
C30 N3 C36 O13 3(2)
C35 N3 C36 O13 176.8(12)
C30 N3 C36 C38 -176.0(9)
C35 N3 C36 C38 -2.5(13)
C42 C37 C38 C39 1.5(17)
C42 C37 C38 C36 -179.0(11)
O13 C36 C38 C39 -179.3(13)
N3 C36 C38 C39 0.0(13)
O13 C36 C38 C37 1(2)
N3 C36 C38 C37 -179.6(11)
C37 C38 C39 C35 -177.8(11)
C36 C38 C39 C35 2.6(15)
C37 C38 C39 C40 1(2)
C36 C38 C39 C40 -179.0(14)
O14 C35 C39 C38 174.2(16)
N3 C35 C39 C38 -3.9(14)
O14 C35 C39 C40 -4(3)
N3 C35 C39 C40 177.9(16)
C38 C39 C40 C41 -3(2)
C35 C39 C40 C41 175.6(15)
C39 C40 C41 C42 2(3)
C40 C41 C42 C37 0(2)
C40 C41 C42 S2 -179.6(14)
C38 C37 C42 C41 -1.9(18)
C38 C37 C42 S2 177.7(8)
O16 S2 C42 C41 -10.8(15)
O15 S2 C42 C41 -145.9(13)
C44 S2 C42 C41 99.5(13)
O16 S2 C42 C37 169.6(11)
O15 S2 C42 C37 34.5(12)
C44 S2 C42 C37 -80.1(11)
C48 C43 C44 C45 -4(2)
C48 C43 C44 S2 177.9(10)
O16 S2 C44 C45 -144.3(13)
O15 S2 C44 C45 -5.6(14)
C42 S2 C44 C45 107.4(12)
O16 S2 C44 C43 33.5(15)
O15 S2 C44 C43 172.2(11)
C42 S2 C44 C43 -74.8(13)
C43 C44 C45 C46 1(2)
S2 C44 C45 C46 178.6(14)
C44 C45 C46 C47 0(3)
C45 C46 C47 C48 2(3)
C45 C46 C47 C50 177.1(16)
C46 C47 C48 C43 -6(3)
C50 C47 C48 C43 178.0(15)
C46 C47 C48 C49 -176.7(16)
C50 C47 C48 C49 7.4(18)
C44 C43 C48 C47 7(2)
C44 C43 C48 C49 174.9(14)
C50 N4 C49 O17 176(2)
C51 N4 C49 O17 -3(3)
C50 N4 C49 C48 6.0(19)
C51 N4 C49 C48 -172.8(13)
C47 C48 C49 O17 -178.7(18)
C43 C48 C49 O17 12(3)
C47 C48 C49 N4 -8.4(17)
C43 C48 C49 N4 -178.0(14)
C51 N4 C50 O18 -1(4)
C49 N4 C50 O18 -180(2)
C51 N4 C50 C47 177.1(15)
C49 N4 C50 C47 -2(2)
C48 C47 C50 O18 174(2)
C46 C47 C50 O18 -2(3)
C48 C47 C50 N4 -4(2)
C46 C47 C50 N4 -179.8(18)
C50 N4 C51 C52 84(3)
C49 N4 C51 C52 -97(2)
C50 N4 C51 C55 -128(2)
C49 N4 C51 C55 50(3)
N4 C51 C52 C52A 2(4)
C55 C51 C52 C52A -142(3)
N4 C51 C52 C52B -64(3)
C55 C51 C52 C52B 152(2)
C51 C52 C52A C53A 103(7)
C51 C52 C52A C54A -113(5)
C51 C52 C52B C54B 159(2)
C51 C52 C52B C53B -71(3)
Cu4 O20 C55 O19 -8(3)
Cu4 O20 C55 C51 177.2(13)
Cu3 O19 C55 O20 -1(2)
Cu3 O19 C55 C51 174.7(12)
N4 C51 C55 O20 -145(2)
C52 C51 C55 O20 0(3)
N4 C51 C55 O19 39(3)
C52 C51 C55 O19 -176(2)
Cu1 O21 C56 O22 -5.3(18)
Cu1 O21 C56 C57 176.4(7)
Cu2 O22 C56 O21 -3.9(17)
Cu2 O22 C56 C57 174.5(7)
C63 N5 C57 C58 -74.2(14)
C62 N5 C57 C58 114.0(14)
C63 N5 C57 C56 54.4(13)
C62 N5 C57 C56 -117.3(12)
O21 C56 C57 N5 -150.2(11)
O22 C56 C57 N5 31.2(14)
O21 C56 C57 C58 -21.7(15)
O22 C56 C57 C58 159.7(11)
N5 C57 C58 C59 -62.3(18)
C56 C57 C58 C59 171.4(15)
C57 C58 C59 C61 -61(2)
C57 C58 C59 C60 168(2)
C63 N5 C62 O24 -171.9(13)
C57 N5 C62 O24 0(2)
C63 N5 C62 C65 2.8(14)
C57 N5 C62 C65 175.1(10)
C62 N5 C63 O23 179.4(12)
C57 N5 C63 O23 6.7(17)
C62 N5 C63 C64 -2.3(13)
C57 N5 C63 C64 -174.9(9)
O23 C63 C64 C69 -3(2)
N5 C63 C64 C69 179.0(12)
O23 C63 C64 C65 179.0(12)
N5 C63 C64 C65 0.7(12)
C69 C64 C65 C66 1.3(19)
C63 C64 C65 C66 179.8(12)
C69 C64 C65 C62 -177.6(11)
C63 C64 C65 C62 0.9(13)
O24 C62 C65 C64 171.6(15)
N5 C62 C65 C64 -2.2(14)
O24 C62 C65 C66 -7(3)
N5 C62 C65 C66 179.1(14)
C64 C65 C66 C67 1(2)
C62 C65 C66 C67 -179.9(13)
C65 C66 C67 C68 -1(2)
C66 C67 C68 C69 -2(2)
C66 C67 C68 S3 -177.5(11)
O26 S3 C68 C67 -11.2(12)
O25 S3 C68 C67 -147.5(11)
C71 S3 C68 C67 101.3(12)
O26 S3 C68 C69 172.6(10)
O25 S3 C68 C69 36.4(12)
C71 S3 C68 C69 -74.9(12)
C65 C64 C69 C68 -4.0(17)
C63 C64 C69 C68 177.9(11)
C67 C68 C69 C64 4.2(19)
S3 C68 C69 C64 -179.9(9)
C75 C70 C71 C72 -1(2)
C75 C70 C71 S3 178.9(8)
O26 S3 C71 C72 -148.8(14)
O25 S3 C71 C72 -10.8(15)
C68 S3 C71 C72 100.9(14)
O26 S3 C71 C70 31.6(13)
O25 S3 C71 C70 169.6(10)
C68 S3 C71 C70 -78.8(11)
C70 C71 C72 C73 0(3)
S3 C71 C72 C73 -179.2(13)
C71 C72 C73 C74 1(3)
C72 C73 C74 C75 -3(2)
C72 C73 C74 C77 -179.7(15)
C73 C74 C75 C70 2(2)
C77 C74 C75 C70 180.0(10)
C73 C74 C75 C76 -178.0(13)
C77 C74 C75 C76 -0.2(13)
C71 C70 C75 C74 -0.5(16)
C71 C70 C75 C76 179.7(11)
C77 N6 C76 O28 179.5(10)
C78 N6 C76 O28 6.6(15)
C77 N6 C76 C75 -1.5(11)
C78 N6 C76 C75 -174.5(8)
C74 C75 C76 O28 179.9(11)
C70 C75 C76 O28 -0.3(19)
C74 C75 C76 N6 1.1(12)
C70 C75 C76 N6 -179.2(10)
C76 N6 C77 O27 -172.1(13)
C78 N6 C77 O27 1(2)
C76 N6 C77 C74 1.4(13)
C78 N6 C77 C74 174.3(9)
C75 C74 C77 O27 172.7(13)
C73 C74 C77 O27 -10(3)
C75 C74 C77 N6 -0.7(14)
C73 C74 C77 N6 176.9(15)
C77 N6 C78 C79 109.6(12)
C76 N6 C78 C79 -78.3(12)
C77 N6 C78 C83 -121.3(11)
C76 N6 C78 C83 50.7(11)
N6 C78 C79 C80 -67.0(14)
C83 C78 C79 C80 169.1(10)
C78 C79 C80 C81 -64.4(15)
C78 C79 C80 C82 171.0(11)
Cu3 O29 C83 O30 -3.1(16)
Cu3 O29 C83 C78 173.8(6)
Cu4 O30 C83 O29 -7.0(16)
Cu4 O30 C83 C78 176.0(6)
C79 C78 C83 O29 162.0(10)
N6 C78 C83 O29 37.0(12)
C79 C78 C83 O30 -20.8(14)
N6 C78 C83 O30 -145.8(9)
Cu2 O32 C84 O31 -3.0(19)
Cu2 O32 C84 C85 174.1(8)
Cu1 O31 C84 O32 -6.6(18)
Cu1 O31 C84 C85 176.2(8)
C90 N7 C85 C86 115.8(15)
C91 N7 C85 C86 -71.1(14)
C90 N7 C85 C84 -116.4(14)
C91 N7 C85 C84 56.7(14)
O32 C84 C85 N7 33.0(16)
O31 C84 C85 N7 -149.5(12)
O32 C84 C85 C86 157.2(13)
O31 C84 C85 C86 -25.4(17)
N7 C85 C86 C87 -63.1(16)
C84 C85 C86 C87 173.6(13)
C85 C86 C87 C88 178.1(14)
C85 C86 C87 C89 -58.5(19)
C91 N7 C90 O34 -171.5(13)
C85 N7 C90 O34 2(2)
C91 N7 C90 C93 -0.2(15)
C85 N7 C90 C93 173.5(12)
C90 N7 C91 O33 175.1(12)
C85 N7 C91 O33 0.8(18)
C90 N7 C91 C92 0.3(12)
C85 N7 C91 C92 -174.1(10)
O33 C91 C92 C93 -175.2(12)
N7 C91 C92 C93 -0.3(13)
O33 C91 C92 C97 8(2)
N7 C91 C92 C97 -176.8(13)
C97 C92 C93 C94 -2(2)
C91 C92 C93 C94 -178.6(13)
C97 C92 C93 C90 177.0(12)
C91 C92 C93 C90 0.2(14)
O34 C90 C93 C92 169.8(16)
N7 C90 C93 C92 0.0(16)
O34 C90 C93 C94 -12(3)
N7 C90 C93 C94 178.5(15)
C92 C93 C94 C95 3(2)
C90 C93 C94 C95 -175.7(16)
C93 C94 C95 C96 -3(3)
C94 C95 C96 C97 2(3)
C94 C95 C96 S4 -178.6(15)
O36 S4 C96 C95 -10.1(17)
O35 S4 C96 C95 -142.2(15)
C99 S4 C96 C95 101.7(16)
O36 S4 C96 C97 169.4(13)
O35 S4 C96 C97 37.3(17)
C99 S4 C96 C97 -78.8(16)
C95 C96 C97 C92 -1(2)
S4 C96 C97 C92 179.8(11)
C93 C92 C97 C96 1(2)
C91 C92 C97 C96 176.8(13)
C103 C98 C99 C100 -3(2)
C103 C98 C99 S4 178.3(10)
O36 S4 C99 C98 31.1(16)
O35 S4 C99 C98 160.8(12)
C96 S4 C99 C98 -84.2(14)
O36 S4 C99 C100 -147.8(15)
O35 S4 C99 C100 -18.1(15)
C96 S4 C99 C100 96.9(15)
C98 C99 C100 C101 0(3)
S4 C99 C100 C101 178.7(16)
C99 C100 C101 C102 5(3)
C100 C101 C102 C103 -7(2)
C100 C101 C102 C105 175.5(16)
C99 C98 C103 C102 1.1(19)
C99 C98 C103 C104 -179.0(12)
C101 C102 C103 C98 4(2)
C105 C102 C103 C98 -177.9(12)
C101 C102 C103 C104 -176.2(14)
C105 C102 C103 C104 2.2(13)
C105 N8 C104 O37 174.9(11)
C106 N8 C104 O37 2.1(16)
C105 N8 C104 C103 -3.9(12)
C106 N8 C104 C103 -176.7(9)
C98 C103 C104 O37 2.0(19)
C102 C103 C104 O37 -178.1(10)
C98 C103 C104 N8 -179.2(12)
C102 C103 C104 N8 0.7(12)
C104 N8 C105 O38 -173.8(13)
C106 N8 C105 O38 -1(2)
C104 N8 C105 C102 5.4(14)
C106 N8 C105 C102 177.7(10)
C101 C102 C105 O38 -7(3)
C103 C102 C105 O38 174.7(13)
C101 C102 C105 N8 173.7(16)
C103 C102 C105 N8 -4.5(14)
C105 N8 C106 C107 114.2(13)
C104 N8 C106 C107 -73.8(12)
C105 N8 C106 C114 -117.3(11)
C104 N8 C106 C114 54.7(12)
N8 C106 C107 C111 -81.7(18)
C114 C106 C107 C111 152.1(16)
C106 C107 C111 C110 122(5)
C106 C107 C111 C113 174(2)
C106 C107 C111 C112 -65(2)
Cu4 O40 C114 O39 -11.0(15)
Cu4 O40 C114 C106 172.0(7)
Cu3 O39 C114 O40 1.0(15)
Cu3 O39 C114 C106 178.1(7)
N8 C106 C114 O40 -147.0(10)
C107 C106 C114 O40 -19.4(16)
N8 C106 C114 O39 35.7(13)
C107 C106 C114 O39 163.3(11)
C126 N11 C124 O47 7(3)
C125 N11 C124 O47 -179.2(18)
C126 N11 C124 C123 -176(2)
C125 N11 C124 C123 -2(3)
C122 N10 C120 O46 6(2)
C121 N10 C120 O46 -173.8(15)
C122 N10 C120 C119 179.1(13)
C121 N10 C120 C119 0(2)

loop_
_platon_squeeze_void_nr
_platon_squeeze_void_average_x
_platon_squeeze_void_average_y
_platon_squeeze_void_average_z
_platon_squeeze_void_volume
_platon_squeeze_void_count_electrons
_platon_squeeze_void_content
1 -0.219 -0.122 0.204 291 21 ' '
2 0.129 0.298 0.805 748 318 ' '
